data_4089010
loop_
_publ_author_name
'Wei, Jia'
'Shen, Zhongliang'
'Filatov, Alexander S.'
'Liu, Qian'
'Jordan, Richard F.'

_publ_section_title
;
 Self-Assembled Cage Structures and Ethylene Polymerization Behavior of
 Palladium Alkyl Complexes That Contain Phosphine-Bis(arenesulfonate)
 Ligands
;
_journal_issue 20
_journal_name_full Organometallics
_journal_page_first 3557
_journal_paper_doi 10.1021/acs.organomet.6b00629
_journal_volume 35
_journal_year 2016
_chemical_formula_sum 'C119.5 H182 Cl5 Li3 N3 O18 P3 Pd3 S6'
_chemical_formula_weight 2751.21
_space_group_crystal_system triclinic
_space_group_IT_number 2
_space_group_name_Hall '-P 1'
_space_group_name_H-M_alt 'P -1'
_atom_sites_solution_hydrogens geom
_audit_creation_method SHELXL-2014/7
_cell_angle_alpha 75.162(3)
_cell_angle_beta 72.865(3)
_cell_angle_gamma 82.851(3)
_cell_formula_units_Z 2
_cell_length_a 18.991(2)
_cell_length_b 19.582(2)
_cell_length_c 23.263(3)
_cell_measurement_reflns_used 9404
_cell_measurement_temperature 100(2)
_cell_measurement_theta_max 26.98
_cell_measurement_theta_min 2.28
_cell_volume 7980.2(16)
_computing_cell_refinement 'SAINT V.8.27 (Bruker AXS Inc., 2012)'
_computing_data_collection 'APEX2 v.2014.9-0 (Bruker AXS Inc., 2014)'
_computing_data_reduction 'SAINT V.8.27 (Bruker AXS Inc., 2012)'
_computing_molecular_graphics
;
Ortep-3 for Windows: L. J. Farrugia, J. Appl. Cryst (1997), 30, 565

Mercury: visualization and analysis of crystal structures
C. F. Macrae, P. R. Edgington, P. McCabe, E. Pidcock, G. P. Shields, 
R. Taylor, M. Towler and J. van de Streek, J. Appl. Cryst., 39, 453-457, 2006 
;
_computing_publication_material 'APEX2 v.2014.9-0 (Bruker AXS Inc., 2014)'
_computing_structure_refinement 'SHELXL-2014/7 (Sheldrick, 2014)'
_computing_structure_solution 'SHELXT 2014/4 (Sheldrick, 2014)'
_diffrn_ambient_temperature 100(2)
_diffrn_detector_area_resol_mean 10.4167
_diffrn_measured_fraction_theta_full 0.999
_diffrn_measured_fraction_theta_max 0.991
_diffrn_measurement_device_type 'Bruker D8 Venture PHOTON 100 CMOS'
_diffrn_measurement_method 'omega and phi scans'
_diffrn_radiation_monochromator mirrors
_diffrn_radiation_source 'INCOATEC ImuS micro-focus source'
_diffrn_radiation_type MoK\a
_diffrn_radiation_wavelength 0.71073
_diffrn_reflns_av_R_equivalents 0.0415
_diffrn_reflns_av_unetI/netI 0.0355
_diffrn_reflns_Laue_measured_fraction_full 0.999
_diffrn_reflns_Laue_measured_fraction_max 0.991
_diffrn_reflns_limit_h_max 24
_diffrn_reflns_limit_h_min -24
_diffrn_reflns_limit_k_max 24
_diffrn_reflns_limit_k_min -25
_diffrn_reflns_limit_l_max 29
_diffrn_reflns_limit_l_min -29
_diffrn_reflns_number 201245
_diffrn_reflns_point_group_measured_fraction_full 0.999
_diffrn_reflns_point_group_measured_fraction_max 0.991
_diffrn_reflns_theta_full 25.242
_diffrn_reflns_theta_max 27.052
_diffrn_reflns_theta_min 2.143
_exptl_absorpt_coefficient_mu 0.577
_exptl_absorpt_correction_T_max 0.746
_exptl_absorpt_correction_T_min 0.609
_exptl_absorpt_correction_type multi-scan
_exptl_absorpt_process_details
;
SADABS (version 2012/4) as implemented in APEX2, version 2014.9-0, Bruker AXS
;
_exptl_crystal_colour colorless
_exptl_crystal_density_diffrn 1.145
_exptl_crystal_description block
_exptl_crystal_F_000 2874
_exptl_crystal_size_max 0.280
_exptl_crystal_size_mid 0.160
_exptl_crystal_size_min 0.120
_refine_diff_density_max 3.948
_refine_diff_density_min -1.637
_refine_diff_density_rms 0.114
_refine_ls_extinction_method none
_refine_ls_goodness_of_fit_ref 1.022
_refine_ls_hydrogen_treatment constr
_refine_ls_matrix_type full
_refine_ls_number_parameters 1481
_refine_ls_number_reflns 34714
_refine_ls_number_restraints 36
_refine_ls_restrained_S_all 1.028
_refine_ls_R_factor_all 0.0767
_refine_ls_R_factor_gt 0.0564
_refine_ls_shift/su_max 0.001
_refine_ls_shift/su_mean 0.000
_refine_ls_structure_factor_coef Fsqd
_refine_ls_weighting_details 'w=1/[\s^2^(Fo^2^)+(0.0859P)^2^+21.6112P] where P=(Fo^2^+2Fc^2^)/3'
_refine_ls_weighting_scheme calc
_refine_ls_wR_factor_gt 0.1511
_refine_ls_wR_factor_ref 0.1669
_reflns_Friedel_coverage 0.000
_reflns_number_gt 27052
_reflns_number_total 34714
_reflns_threshold_expression 'I > 2\s(I)'
_cod_data_source_file om6b00629_si_002.cif
_cod_data_source_block 6e_jiawei08
_cod_original_cell_volume 7980.0(15)
_cod_original_formula_sum 'C119.50 H182 Cl5 Li3 N3 O18 P3 Pd3 S6'
_cod_database_code 4089010
_shelx_shelxl_version_number 2014/7
_shelx_space_group_comment
;
The symmetry employed for this shelxl refinement is uniquely defined
by the following loop, which should always be used as a source of
symmetry information in preference to the above space-group names.
They are only intended as comments.
;
_shelx_estimated_absorpt_t_min 0.855
_shelx_estimated_absorpt_t_max 0.934

loop_
_space_group_symop_operation_xyz
'x, y, z'
'-x, -y, -z'

loop_
_atom_site_label
_atom_site_type_symbol
_atom_site_fract_x
_atom_site_fract_y
_atom_site_fract_z
_atom_site_U_iso_or_equiv
_atom_site_adp_type
_atom_site_occupancy
_atom_site_site_symmetry_order
_atom_site_calc_flag
_atom_site_refinement_flags_posn
_atom_site_refinement_flags_adp
_atom_site_refinement_flags_occupancy
_atom_site_disorder_assembly
_atom_site_disorder_group
Pd1 Pd 0.59713(2) 0.25129(2) 0.82125(2) 0.02589(8) Uani 1 1 d . . . . .
Pd2 Pd 0.20743(2) 0.35411(2) 0.57777(2) 0.02365(7) Uani 1 1 d . . . . .
Pd3 Pd 0.11946(2) 0.08411(2) 0.85880(2) 0.02316(7) Uani 1 1 d . . . . .
P1 P 0.54623(5) 0.36038(5) 0.81170(4) 0.02207(19) Uani 1 1 d . . . . .
P2 P 0.29608(5) 0.27455(5) 0.54817(4) 0.0260(2) Uani 1 1 d . . . . .
P3 P 0.04626(5) 0.16937(5) 0.89786(4) 0.02047(18) Uani 1 1 d . . . . .
S1 S 0.63593(5) 0.30496(5) 0.67242(4) 0.02391(18) Uani 1 1 d . . . . .
S2 S 0.34634(5) 0.43511(5) 0.56336(4) 0.02494(19) Uani 1 1 d . . . . .
S3 S 0.33350(5) 0.19912(5) 0.69244(4) 0.02678(19) Uani 1 1 d . . . . .
S4 S 0.14941(5) 0.32131(5) 0.81742(5) 0.0287(2) Uani 1 1 d . . . . .
S5 S 0.19414(5) 0.09054(5) 0.95799(4) 0.02453(19) Uani 1 1 d . . . . .
S6 S 0.38673(5) 0.30053(5) 0.79837(4) 0.02383(18) Uani 1 1 d . . . . .
Li1 Li 0.4845(4) 0.2424(6) 0.6961(5) 0.061(3) Uani 1 1 d . . . . .
Li2 Li 0.2860(3) 0.3548(3) 0.7060(3) 0.0262(13) Uani 1 1 d . . . . .
Li3 Li 0.2677(3) 0.1905(3) 0.8307(3) 0.0244(12) Uani 1 1 d . . . . .
O1 O 0.58588(14) 0.25516(14) 0.67087(12) 0.0272(6) Uani 1 1 d . . . . .
O2 O 0.69466(14) 0.32106(15) 0.61620(13) 0.0325(6) Uani 1 1 d . . . . .
O3 O 0.66493(13) 0.28068(15) 0.72652(12) 0.0292(6) Uani 1 1 d . . . . .
O4 O 0.46174(14) 0.27757(15) 0.77014(12) 0.0290(6) Uani 1 1 d . . . . .
O5 O 0.35349(16) 0.34910(16) 0.75442(13) 0.0366(7) Uani 1 1 d . . . . .
O6 O 0.31666(14) 0.42572(14) 0.62997(12) 0.0278(6) Uani 1 1 d . . . . .
O7 O 0.38970(14) 0.49592(14) 0.53405(12) 0.0310(6) Uani 1 1 d . . . . .
O8 O 0.28736(14) 0.43507(14) 0.53364(12) 0.0275(6) Uani 1 1 d . . . . .
O9 O 0.29779(16) 0.26856(14) 0.67837(12) 0.0310(6) Uani 1 1 d . . . . .
O10 O 0.41383(16) 0.20016(15) 0.67573(13) 0.0333(6) Uani 1 1 d . . . . .
O11 O 0.30390(16) 0.15900(14) 0.75508(12) 0.0324(6) Uani 1 1 d . . . . .
O12 O 0.18790(14) 0.36514(14) 0.75793(13) 0.0327(6) Uani 1 1 d . . . . .
O13 O 0.18349(14) 0.25084(15) 0.83064(14) 0.0385(7) Uani 1 1 d . . . . .
O14 O 0.13463(18) 0.35689(17) 0.86733(14) 0.0437(8) Uani 1 1 d . . . . .
O15 O 0.25353(14) 0.11572(13) 0.90287(12) 0.0279(6) Uani 1 1 d . . . . .
O16 O 0.14612(13) 0.04525(13) 0.94607(12) 0.0258(5) Uani 1 1 d . . . . .
O17 O 0.21925(15) 0.05617(14) 1.01147(13) 0.0326(6) Uani 1 1 d . . . . .
O18 O 0.34257(14) 0.24134(15) 0.83471(12) 0.0313(6) Uani 1 1 d . . . . .
N1 N 0.64770(19) 0.14869(19) 0.82932(16) 0.0357(8) Uani 1 1 d . . . . .
N2 N 0.12499(17) 0.43351(16) 0.60102(14) 0.0265(7) Uani 1 1 d . . . . .
N3 N 0.18544(19) -0.00132(17) 0.82836(16) 0.0324(7) Uani 1 1 d . . . . .
C1 C 0.5346(3) 0.2253(3) 0.9105(2) 0.0481(12) Uani 1 1 d . . . . .
H1A H 0.5487 0.1769 0.9298 0.072 Uiso 1 1 calc R U . . .
H1B H 0.4824 0.2283 0.9115 0.072 Uiso 1 1 calc R U . . .
H1C H 0.5426 0.2581 0.9332 0.072 Uiso 1 1 calc R U . . .
C2 C 0.4549(3) 0.6224(2) 0.7097(2) 0.0535(13) Uani 1 1 d . . . . .
H2A H 0.4528 0.5967 0.7522 0.080 Uiso 1 1 calc R U . . .
H2B H 0.4206 0.6642 0.7103 0.080 Uiso 1 1 calc R U . . .
H2C H 0.5052 0.6374 0.6882 0.080 Uiso 1 1 calc R U . . .
C3 C 0.4326(3) 0.6167(2) 0.6110(2) 0.0443(11) Uani 1 1 d . . . . .
H3A H 0.4818 0.6340 0.5886 0.066 Uiso 1 1 calc R U . . .
H3B H 0.3966 0.6569 0.6141 0.066 Uiso 1 1 calc R U . . .
H3C H 0.4191 0.5863 0.5888 0.066 Uiso 1 1 calc R U . . .
C4 C 0.3565(3) 0.5479(3) 0.7102(2) 0.0508(13) Uani 1 1 d . . . . .
H4A H 0.3441 0.5157 0.6890 0.076 Uiso 1 1 calc R U . . .
H4B H 0.3205 0.5883 0.7110 0.076 Uiso 1 1 calc R U . . .
H4C H 0.3555 0.5227 0.7527 0.076 Uiso 1 1 calc R U . . .
C5 C 0.4333(3) 0.5741(2) 0.6761(2) 0.0391(10) Uani 1 1 d . . . . .
C6 C 0.4885(2) 0.5098(2) 0.67436(19) 0.0318(9) Uani 1 1 d . . . . .
C7 C 0.5334(2) 0.4927(2) 0.61999(19) 0.0339(9) Uani 1 1 d . . . . .
H7 H 0.5326 0.5230 0.5811 0.041 Uiso 1 1 calc R U . . .
C8 C 0.5790(2) 0.4316(2) 0.62271(18) 0.0299(8) Uani 1 1 d . . . . .
H8 H 0.6088 0.4205 0.5853 0.036 Uiso 1 1 calc R U . . .
C9 C 0.58239(19) 0.38603(19) 0.67882(17) 0.0235(7) Uani 1 1 d . . . . .
C10 C 0.53997(19) 0.40441(19) 0.73379(17) 0.0239(7) Uani 1 1 d . . . . .
C11 C 0.4944(2) 0.4650(2) 0.72974(18) 0.0270(8) Uani 1 1 d . . . . .
H11 H 0.4654 0.4769 0.7671 0.032 Uiso 1 1 calc R U . . .
C12 C 0.6793(2) 0.4215(3) 0.7694(2) 0.0461(12) Uani 1 1 d . . . . .
H12A H 0.6678 0.4433 0.7301 0.069 Uiso 1 1 calc R U . . .
H12B H 0.6988 0.3728 0.7694 0.069 Uiso 1 1 calc R U . . .
H12C H 0.7162 0.4485 0.7745 0.069 Uiso 1 1 calc R U . . .
C13 C 0.5801(3) 0.4982(3) 0.8196(2) 0.0457(11) Uani 1 1 d . . . . .
H13A H 0.5343 0.5008 0.8525 0.069 Uiso 1 1 calc R U . . .
H13B H 0.5705 0.5183 0.7793 0.069 Uiso 1 1 calc R U . . .
H13C H 0.6174 0.5250 0.8244 0.069 Uiso 1 1 calc R U . . .
C14 C 0.6296(2) 0.3878(3) 0.8839(2) 0.0436(11) Uani 1 1 d . . . . .
H14A H 0.6662 0.4162 0.8877 0.065 Uiso 1 1 calc R U . . .
H14B H 0.6506 0.3396 0.8831 0.065 Uiso 1 1 calc R U . . .
H14C H 0.5857 0.3863 0.9192 0.065 Uiso 1 1 calc R U . . .
C15 C 0.6079(2) 0.4212(2) 0.8236(2) 0.0340(9) Uani 1 1 d . . . . .
C16 C 0.3924(5) 0.5301(5) 0.9678(4) 0.119(4) Uani 1 1 d . . . . .
H16A H 0.3628 0.5556 0.9401 0.179 Uiso 1 1 calc R U . . .
H16B H 0.4441 0.5261 0.9440 0.179 Uiso 1 1 calc R U . . .
H16C H 0.3885 0.5560 0.9996 0.179 Uiso 1 1 calc R U . . .
C17 C 0.4131(5) 0.4159(6) 1.0400(4) 0.125(4) Uani 1 1 d . . . . .
H17A H 0.4169 0.4450 1.0674 0.188 Uiso 1 1 calc R U . . .
H17B H 0.4624 0.4062 1.0139 0.188 Uiso 1 1 calc R U . . .
H17C H 0.3915 0.3712 1.0648 0.188 Uiso 1 1 calc R U . . .
C18 C 0.2865(4) 0.4614(6) 1.0378(4) 0.126(4) Uani 1 1 d . . . . .
H18A H 0.2534 0.4784 1.0112 0.190 Uiso 1 1 calc R U . . .
H18B H 0.2830 0.4946 1.0638 0.190 Uiso 1 1 calc R U . . .
H18C H 0.2721 0.4148 1.0642 0.190 Uiso 1 1 calc R U . . .
C19 C 0.3638(3) 0.4558(4) 0.9988(3) 0.072(2) Uani 1 1 d . . . . .
C20 C 0.3708(2) 0.4164(3) 0.9480(2) 0.0425(11) Uani 1 1 d . . . . .
C21 C 0.4402(2) 0.4044(2) 0.90977(19) 0.0302(8) Uani 1 1 d . . . . .
H21 H 0.4819 0.4188 0.9174 0.036 Uiso 1 1 calc R U . . .
C22 C 0.45168(19) 0.37208(18) 0.86049(16) 0.0215(7) Uani 1 1 d . . . . .
C23 C 0.38919(19) 0.34804(19) 0.85302(16) 0.0229(7) Uani 1 1 d . . . . .
C24 C 0.3199(2) 0.3598(2) 0.89137(19) 0.0328(9) Uani 1 1 d . . . . .
H24 H 0.2779 0.3439 0.8853 0.039 Uiso 1 1 calc R U . . .
C25 C 0.3107(2) 0.3938(3) 0.9378(2) 0.0428(11) Uani 1 1 d . . . . .
H25 H 0.2626 0.4020 0.9631 0.051 Uiso 1 1 calc R U . . .
C27 C 0.6759(3) 0.1153(3) 0.8761(2) 0.0438(11) Uani 1 1 d . . . . .
H27 H 0.6723 0.1386 0.9081 0.053 Uiso 1 1 calc R U . . .
C28 C 0.7098(3) 0.0487(3) 0.8798(2) 0.0551(14) Uani 1 1 d . . . . .
H28 H 0.7292 0.0271 0.9138 0.066 Uiso 1 1 calc R U . . .
C29 C 0.7158(3) 0.0132(3) 0.8349(3) 0.0545(14) Uani 1 1 d . . . . .
C30 C 0.6878(3) 0.0481(3) 0.7863(3) 0.0549(14) Uani 1 1 d . . . . .
H30 H 0.6914 0.0259 0.7537 0.066 Uiso 1 1 calc R U . . .
C31 C 0.6544(3) 0.1154(3) 0.7845(2) 0.0467(12) Uani 1 1 d . . . . .
H31 H 0.6357 0.1385 0.7504 0.056 Uiso 1 1 calc R U . . .
C32 C 0.7555(5) -0.0590(6) 0.8449(6) 0.045(3) Uiso 0.5 1 d D . P A 1
H32 H 0.7648 -0.0718 0.8866 0.054 Uiso 0.5 1 calc R U P A 1
C33 C 0.8287(6) -0.0606(8) 0.7940(6) 0.072(3) Uiso 0.5 1 d D . P A 1
H33A H 0.8238 -0.0335 0.7530 0.086 Uiso 0.5 1 calc R U P A 1
H33B H 0.8473 -0.1096 0.7917 0.086 Uiso 0.5 1 calc R U P A 1
C34 C 0.8802(8) -0.0229(9) 0.8188(8) 0.098(5) Uiso 0.5 1 d D . P A 1
H34A H 0.8630 0.0270 0.8182 0.117 Uiso 0.5 1 calc R U P A 1
H34B H 0.8806 -0.0478 0.8615 0.117 Uiso 0.5 1 calc R U P A 1
C35 C 0.9591(6) -0.0282(6) 0.7724(6) 0.061(3) Uiso 0.5 1 d D . P A 1
H35A H 0.9553 -0.0101 0.7295 0.074 Uiso 0.5 1 calc R U P A 1
H35B H 0.9922 0.0022 0.7793 0.074 Uiso 0.5 1 calc R U P A 1
C36 C 0.9912(14) -0.1007(12) 0.7794(14) 0.163(11) Uiso 0.5 1 d D . P A 1
H36A H 0.9700 -0.1278 0.8216 0.245 Uiso 0.5 1 calc R U P A 1
H36B H 1.0447 -0.1001 0.7715 0.245 Uiso 0.5 1 calc R U P A 1
H36C H 0.9803 -0.1228 0.7499 0.245 Uiso 0.5 1 calc R U P A 1
C37 C 0.7005(7) -0.1103(7) 0.8417(7) 0.074(4) Uiso 0.5 1 d D . P A 1
H37A H 0.7226 -0.1588 0.8419 0.088 Uiso 0.5 1 calc R U P A 1
H37B H 0.6802 -0.0924 0.8057 0.088 Uiso 0.5 1 calc R U P A 1
C38 C 0.6406(13) -0.1053(13) 0.9056(11) 0.171(11) Uiso 0.5 1 d D . P A 1
H38A H 0.6112 -0.0598 0.9012 0.206 Uiso 0.5 1 calc R U P A 1
H38B H 0.6649 -0.1094 0.9387 0.206 Uiso 0.5 1 calc R U P A 1
C39 C 0.5849(10) -0.1764(10) 0.9224(9) 0.112(6) Uiso 0.5 1 d D . P A 1
H39A H 0.5350 -0.1667 0.9487 0.134 Uiso 0.5 1 calc R U P A 1
H39B H 0.5801 -0.1859 0.8839 0.134 Uiso 0.5 1 calc R U P A 1
C40 C 0.625(2) -0.2390(15) 0.9568(19) 0.251(19) Uiso 0.5 1 d D . P A 1
H40A H 0.6644 -0.2592 0.9268 0.376 Uiso 0.5 1 calc R U P A 1
H40B H 0.5900 -0.2752 0.9815 0.376 Uiso 0.5 1 calc R U P A 1
H40C H 0.6467 -0.2227 0.9840 0.376 Uiso 0.5 1 calc R U P A 1
C32X C 0.7463(6) -0.0638(7) 0.8289(6) 0.057(4) Uiso 0.5 1 d D . P A 2
H32X H 0.7448 -0.0702 0.7881 0.068 Uiso 0.5 1 calc R U P A 2
C33X C 0.8267(5) -0.0691(6) 0.8305(5) 0.051(2) Uiso 0.5 1 d D . P A 2
H33C H 0.8453 -0.1190 0.8328 0.062 Uiso 0.5 1 calc R U P A 2
H33D H 0.8278 -0.0573 0.8691 0.062 Uiso 0.5 1 calc R U P A 2
C34X C 0.8820(5) -0.0207(5) 0.7744(5) 0.047(2) Uiso 0.5 1 d D . P A 2
H34C H 0.8945 -0.0382 0.7361 0.057 Uiso 0.5 1 calc R U P A 2
H34D H 0.8638 0.0295 0.7662 0.057 Uiso 0.5 1 calc R U P A 2
C35X C 0.9478(10) -0.0336(10) 0.8054(10) 0.107(6) Uiso 0.5 1 d D . P A 2
H35C H 0.9909 -0.0089 0.7754 0.128 Uiso 0.5 1 calc R U P A 2
H35D H 0.9331 -0.0119 0.8415 0.128 Uiso 0.5 1 calc R U P A 2
C36X C 0.9705(15) -0.1075(11) 0.8258(13) 0.148(9) Uiso 0.5 1 d D . P A 2
H36D H 0.9305 -0.1374 0.8304 0.222 Uiso 0.5 1 calc R U P A 2
H36E H 0.9815 -0.1148 0.8656 0.222 Uiso 0.5 1 calc R U P A 2
H36F H 1.0146 -0.1200 0.7951 0.222 Uiso 0.5 1 calc R U P A 2
C37X C 0.7027(6) -0.1167(6) 0.8777(6) 0.057(3) Uiso 0.5 1 d D . P A 2
H37C H 0.7013 -0.1075 0.9180 0.068 Uiso 0.5 1 calc R U P A 2
H37D H 0.7282 -0.1637 0.8759 0.068 Uiso 0.5 1 calc R U P A 2
C38X C 0.6216(5) -0.1200(5) 0.8758(4) 0.046(2) Uiso 0.5 1 d D . P A 2
H38C H 0.6142 -0.1557 0.8550 0.055 Uiso 0.5 1 calc R U P A 2
H38D H 0.5966 -0.0737 0.8626 0.055 Uiso 0.5 1 calc R U P A 2
C39X C 0.6086(13) -0.1499(11) 0.9566(8) 0.136(8) Uiso 0.5 1 d D . P A 2
H39C H 0.6238 -0.1127 0.9718 0.163 Uiso 0.5 1 calc R U P A 2
H39D H 0.5552 -0.1556 0.9767 0.163 Uiso 0.5 1 calc R U P A 2
C40X C 0.6500(8) -0.2187(7) 0.9773(7) 0.070(3) Uiso 0.5 1 d D . P A 2
H40D H 0.6150 -0.2561 0.9975 0.105 Uiso 0.5 1 calc R U P A 2
H40E H 0.6757 -0.2130 1.0065 0.105 Uiso 0.5 1 calc R U P A 2
H40F H 0.6860 -0.2315 0.9413 0.105 Uiso 0.5 1 calc R U P A 2
C41 C 0.4078(2) 0.3599(2) 0.55107(16) 0.0264(8) Uani 1 1 d . . . . .
C42 C 0.4805(2) 0.3677(2) 0.54725(19) 0.0336(9) Uani 1 1 d . . . . .
H42 H 0.4945 0.4114 0.5500 0.040 Uiso 1 1 calc R U . . .
C43 C 0.5337(2) 0.3125(3) 0.53945(19) 0.0384(10) Uani 1 1 d . . . . .
H43 H 0.5832 0.3194 0.5370 0.046 Uiso 1 1 calc R U . . .
C44 C 0.5161(2) 0.2482(2) 0.53523(18) 0.0368(10) Uani 1 1 d . . . . .
C45 C 0.4428(2) 0.2408(2) 0.53908(17) 0.0318(9) Uani 1 1 d . . . . .
H45 H 0.4295 0.1970 0.5359 0.038 Uiso 1 1 calc R U . . .
C46 C 0.3877(2) 0.2946(2) 0.54731(17) 0.0284(8) Uani 1 1 d . . . . .
C47 C 0.5725(2) 0.1858(3) 0.5263(2) 0.0441(11) Uani 1 1 d . . . . .
C48 C 0.6497(3) 0.2087(4) 0.5162(4) 0.081(2) Uani 1 1 d . . . . .
H48A H 0.6842 0.1671 0.5174 0.122 Uiso 1 1 calc R U . . .
H48B H 0.6497 0.2319 0.5489 0.122 Uiso 1 1 calc R U . . .
H48C H 0.6649 0.2418 0.4759 0.122 Uiso 1 1 calc R U . . .
C49 C 0.5684(4) 0.1612(4) 0.4722(3) 0.086(2) Uani 1 1 d . . . . .
H49A H 0.5784 0.2002 0.4354 0.129 Uiso 1 1 calc R U . . .
H49B H 0.5189 0.1450 0.4799 0.129 Uiso 1 1 calc R U . . .
H49C H 0.6050 0.1220 0.4657 0.129 Uiso 1 1 calc R U . . .
C50 C 0.5555(4) 0.1288(4) 0.5858(3) 0.087(2) Uani 1 1 d . . . . .
H50A H 0.5036 0.1176 0.5973 0.131 Uiso 1 1 calc R U . . .
H50B H 0.5650 0.1458 0.6189 0.131 Uiso 1 1 calc R U . . .
H50C H 0.5870 0.0862 0.5798 0.131 Uiso 1 1 calc R U . . .
C51 C 0.3425(3) 0.3492(3) 0.42746(19) 0.0431(11) Uani 1 1 d . . . . .
H51A H 0.3462 0.3560 0.3835 0.065 Uiso 1 1 calc R U . . .
H51B H 0.3917 0.3495 0.4327 0.065 Uiso 1 1 calc R U . . .
H51C H 0.3109 0.3875 0.4434 0.065 Uiso 1 1 calc R U . . .
C52 C 0.3088(2) 0.2777(2) 0.46328(19) 0.0375(10) Uani 1 1 d . . . . .
C53 C 0.3612(3) 0.2198(3) 0.4381(2) 0.0534(14) Uani 1 1 d . . . . .
H53A H 0.3411 0.1734 0.4597 0.080 Uiso 1 1 calc R U . . .
H53B H 0.4096 0.2214 0.4446 0.080 Uiso 1 1 calc R U . . .
H53C H 0.3665 0.2273 0.3937 0.080 Uiso 1 1 calc R U . . .
C54 C 0.2334(3) 0.2798(3) 0.4508(2) 0.0436(11) Uani 1 1 d . . . . .
H54A H 0.2396 0.2914 0.4061 0.065 Uiso 1 1 calc R U . . .
H54B H 0.2003 0.3158 0.4691 0.065 Uiso 1 1 calc R U . . .
H54C H 0.2121 0.2335 0.4692 0.065 Uiso 1 1 calc R U . . .
C56 C 0.1394(2) 0.4815(2) 0.62690(18) 0.0286(8) Uani 1 1 d . . . . .
H56 H 0.1869 0.4794 0.6332 0.034 Uiso 1 1 calc R U . . .
C57 C 0.0887(2) 0.5343(2) 0.64508(19) 0.0332(9) Uani 1 1 d . . . . .
H57 H 0.1018 0.5672 0.6634 0.040 Uiso 1 1 calc R U . . .
C58 C 0.0194(2) 0.5391(2) 0.63666(19) 0.0320(9) Uani 1 1 d . . . . .
C59 C 0.0047(2) 0.4906(2) 0.6079(2) 0.0337(9) Uani 1 1 d . . . . .
H59 H -0.0418 0.4928 0.5998 0.040 Uiso 1 1 calc R U . . .
C60 C 0.0580(2) 0.4389(2) 0.59110(19) 0.0312(8) Uani 1 1 d . . . . .
H60 H 0.0469 0.4060 0.5718 0.037 Uiso 1 1 calc R U . . .
C61 C -0.0394(2) 0.5940(2) 0.6589(2) 0.0417(11) Uani 1 1 d . . . . .
H61 H -0.0150 0.6231 0.6763 0.050 Uiso 1 1 calc R U . . .
C62 C -0.0636(3) 0.6446(3) 0.6071(3) 0.0641(16) Uani 1 1 d . . . . .
H62A H -0.0865 0.6170 0.5879 0.077 Uiso 1 1 calc R U . . .
H62B H -0.1028 0.6772 0.6255 0.077 Uiso 1 1 calc R U . . .
C63 C -0.0090(3) 0.6873(3) 0.5580(3) 0.0645(16) Uani 1 1 d . . . . .
H63A H 0.0296 0.6542 0.5396 0.077 Uiso 1 1 calc R U . . .
H63B H 0.0145 0.7137 0.5778 0.077 Uiso 1 1 calc R U . . .
C64 C -0.0295(4) 0.7387(4) 0.5066(3) 0.089(2) Uani 1 1 d . . . . .
H64A H -0.0565 0.7127 0.4892 0.107 Uiso 1 1 calc R U . . .
H64B H -0.0657 0.7734 0.5252 0.107 Uiso 1 1 calc R U . . .
C65 C 0.0230(5) 0.7788(4) 0.4551(4) 0.115(3) Uani 1 1 d . . . . .
H65A H 0.0504 0.8065 0.4700 0.172 Uiso 1 1 calc R U . . .
H65B H -0.0031 0.8109 0.4272 0.172 Uiso 1 1 calc R U . . .
H65C H 0.0574 0.7466 0.4327 0.172 Uiso 1 1 calc R U . . .
C66 C -0.1009(3) 0.5594(3) 0.7122(2) 0.0583(14) Uani 1 1 d . . . . .
H66A H -0.1402 0.5964 0.7218 0.070 Uiso 1 1 calc R U . . .
H66B H -0.1220 0.5250 0.6981 0.070 Uiso 1 1 calc R U . . .
C67 C -0.0828(3) 0.5220(3) 0.7706(2) 0.0463(11) Uani 1 1 d . . . . .
H67A H -0.0684 0.5576 0.7880 0.056 Uiso 1 1 calc R U . . .
H67B H -0.0392 0.4895 0.7604 0.056 Uiso 1 1 calc R U . . .
C68 C -0.1419(3) 0.4805(3) 0.8199(3) 0.0637(16) Uani 1 1 d . . . . .
H68A H -0.1851 0.5132 0.8311 0.076 Uiso 1 1 calc R U . . .
H68B H -0.1575 0.4458 0.8022 0.076 Uiso 1 1 calc R U . . .
C69 C -0.1228(3) 0.4417(4) 0.8771(3) 0.0674(17) Uani 1 1 d . . . . .
H69A H -0.0792 0.4100 0.8668 0.101 Uiso 1 1 calc R U . . .
H69B H -0.1643 0.4139 0.9048 0.101 Uiso 1 1 calc R U . . .
H69C H -0.1122 0.4756 0.8977 0.101 Uiso 1 1 calc R U . . .
C70 C 0.1351(2) 0.2769(2) 0.6198(2) 0.0377(10) Uani 1 1 d . . . . .
H70A H 0.1486 0.2473 0.6563 0.056 Uiso 1 1 calc R U . . .
H70B H 0.1364 0.2478 0.5910 0.056 Uiso 1 1 calc R U . . .
H70C H 0.0852 0.2984 0.6326 0.056 Uiso 1 1 calc R U . . .
C71 C 0.06362(19) 0.30575(18) 0.80818(17) 0.0233(7) Uani 1 1 d . . . . .
C72 C 0.0393(2) 0.3547(2) 0.76237(18) 0.0288(8) Uani 1 1 d . . . . .
H72 H 0.0660 0.3961 0.7416 0.035 Uiso 1 1 calc R U . . .
C73 C -0.0222(2) 0.3454(2) 0.74598(18) 0.0306(9) Uani 1 1 d . . . . .
H73 H -0.0374 0.3801 0.7145 0.037 Uiso 1 1 calc R U . . .
C74 C -0.06228(19) 0.2851(2) 0.77546(18) 0.0275(8) Uani 1 1 d . . . . .
C75 C -0.03852(19) 0.23791(19) 0.82268(17) 0.0262(8) Uani 1 1 d . . . . .
H75 H -0.0661 0.1972 0.8439 0.031 Uiso 1 1 calc R U . . .
C76 C 0.02273(18) 0.24600(18) 0.84102(16) 0.0214(7) Uani 1 1 d . . . . .
C77 C -0.1287(2) 0.2688(2) 0.7581(2) 0.0389(10) Uani 1 1 d . . . . .
C78 C -0.1449(2) 0.3254(3) 0.7038(2) 0.0440(11) Uani 1 1 d . . . . .
H78A H -0.1566 0.3711 0.7153 0.066 Uiso 1 1 calc R U . . .
H78B H -0.1871 0.3122 0.6934 0.066 Uiso 1 1 calc R U . . .
H78C H -0.1016 0.3289 0.6679 0.066 Uiso 1 1 calc R U . . .
C79 C -0.1963(3) 0.2650(3) 0.8144(2) 0.0619(17) Uani 1 1 d . . . . .
H79A H -0.1876 0.2269 0.8486 0.093 Uiso 1 1 calc R U . . .
H79B H -0.2397 0.2557 0.8036 0.093 Uiso 1 1 calc R U . . .
H79C H -0.2046 0.3102 0.8269 0.093 Uiso 1 1 calc R U . . .
C80 C -0.1136(4) 0.1978(3) 0.7396(3) 0.0663(17) Uani 1 1 d . . . . .
H80A H -0.0706 0.2007 0.7034 0.099 Uiso 1 1 calc R U . . .
H80B H -0.1567 0.1865 0.7294 0.099 Uiso 1 1 calc R U . . .
H80C H -0.1037 0.1607 0.7740 0.099 Uiso 1 1 calc R U . . .
C81 C -0.1057(2) 0.1871(2) 0.9703(2) 0.0356(10) Uani 1 1 d . . . . .
H81A H -0.1489 0.1632 0.9995 0.053 Uiso 1 1 calc R U . . .
H81B H -0.1191 0.2151 0.9332 0.053 Uiso 1 1 calc R U . . .
H81C H -0.0886 0.2185 0.9896 0.053 Uiso 1 1 calc R U . . .
C82 C -0.0252(2) 0.0898(2) 1.01200(18) 0.0306(9) Uani 1 1 d . . . . .
H82A H -0.0682 0.0641 1.0396 0.046 Uiso 1 1 calc R U . . .
H82B H -0.0125 0.1226 1.0324 0.046 Uiso 1 1 calc R U . . .
H82C H 0.0166 0.0561 1.0021 0.046 Uiso 1 1 calc R U . . .
C83 C -0.0705(2) 0.0789(2) 0.92517(19) 0.0319(9) Uani 1 1 d . . . . .
H83A H -0.0296 0.0458 0.9115 0.048 Uiso 1 1 calc R U . . .
H83B H -0.0887 0.1048 0.8899 0.048 Uiso 1 1 calc R U . . .
H83C H -0.1105 0.0526 0.9570 0.048 Uiso 1 1 calc R U . . .
C84 C -0.0435(2) 0.13163(19) 0.95207(17) 0.0272(8) Uani 1 1 d . . . . .
C85 C -0.0330(4) 0.3871(4) 1.0011(4) 0.089(2) Uani 1 1 d . . . . .
H85A H -0.0602 0.4262 1.0188 0.134 Uiso 1 1 calc R U . . .
H85B H -0.0677 0.3529 1.0032 0.134 Uiso 1 1 calc R U . . .
H85C H -0.0061 0.4056 0.9579 0.134 Uiso 1 1 calc R U . . .
C86 C -0.0246(6) 0.3225(6) 1.1058(4) 0.137(5) Uani 1 1 d . . . . .
H86A H 0.0090 0.2978 1.1304 0.205 Uiso 1 1 calc R U . . .
H86B H -0.0600 0.2896 1.1069 0.205 Uiso 1 1 calc R U . . .
H86C H -0.0511 0.3621 1.1231 0.205 Uiso 1 1 calc R U . . .
C87 C 0.0736(6) 0.4027(4) 1.0358(6) 0.144(5) Uani 1 1 d . . . . .
H87A H 0.1088 0.3785 1.0588 0.216 Uiso 1 1 calc R U . . .
H87B H 0.0462 0.4408 1.0547 0.216 Uiso 1 1 calc R U . . .
H87C H 0.1004 0.4226 0.9928 0.216 Uiso 1 1 calc R U . . .
C88 C 0.0211(4) 0.3512(3) 1.0373(3) 0.0691(18) Uani 1 1 d . . . . .
C89 C 0.0629(3) 0.2872(2) 1.0143(2) 0.0427(11) Uani 1 1 d . . . . .
C90 C 0.0462(2) 0.2609(2) 0.97002(18) 0.0300(8) Uani 1 1 d . . . . .
H90 H 0.0084 0.2850 0.9521 0.036 Uiso 1 1 calc R U . . .
C91 C 0.08201(19) 0.20129(19) 0.95068(17) 0.0244(7) Uani 1 1 d . . . . .
C92 C 0.1390(2) 0.16707(19) 0.97624(18) 0.0278(8) Uani 1 1 d . . . . .
C93 C 0.1574(3) 0.1938(2) 1.0193(2) 0.0397(10) Uani 1 1 d . . . . .
H93 H 0.1965 0.1712 1.0361 0.048 Uiso 1 1 calc R U . . .
C94 C 0.1201(3) 0.2522(3) 1.0380(2) 0.0477(12) Uani 1 1 d . . . . .
H94 H 0.1337 0.2691 1.0679 0.057 Uiso 1 1 calc R U . . .
C95 C 0.0975(3) 0.1210(2) 0.77622(19) 0.0371(10) Uani 1 1 d . . . . .
H95A H 0.1257 0.0920 0.7476 0.056 Uiso 1 1 calc R U . . .
H95B H 0.1114 0.1702 0.7595 0.056 Uiso 1 1 calc R U . . .
H95C H 0.0446 0.1187 0.7815 0.056 Uiso 1 1 calc R U . . .
C97 C 0.2537(2) -0.0146(2) 0.8349(2) 0.0407(11) Uani 1 1 d . . . . .
H97 H 0.2731 0.0178 0.8498 0.049 Uiso 1 1 calc R U . . .
C98 C 0.2976(3) -0.0735(3) 0.8210(2) 0.0511(13) Uani 1 1 d . . . . .
H98 H 0.3458 -0.0810 0.8267 0.061 Uiso 1 1 calc R U . . .
C99 C 0.2713(3) -0.1209(3) 0.7991(3) 0.0600(16) Uani 1 1 d . . . . .
C100 C 0.2010(3) -0.1066(3) 0.7920(3) 0.0610(15) Uani 1 1 d . . . . .
H100 H 0.1805 -0.1381 0.7770 0.073 Uiso 1 1 calc R U . . .
C101 C 0.1602(3) -0.0470(2) 0.8065(2) 0.0474(12) Uani 1 1 d . . . . .
H101 H 0.1121 -0.0382 0.8007 0.057 Uiso 1 1 calc R U . . .
C102 C 0.3089(6) -0.1858(6) 0.7740(6) 0.050(3) Uiso 0.5 1 d D . P B 1
H1XA H 0.2997 -0.1647 0.7327 0.060 Uiso 0.5 1 calc R U P B 1
C103 C 0.3927(10) -0.1726(11) 0.7477(9) 0.127(7) Uiso 0.5 1 d D . P B 1
H1AA H 0.4102 -0.1621 0.7805 0.152 Uiso 0.5 1 calc R U P B 1
H1AB H 0.4192 -0.2169 0.7381 0.152 Uiso 0.5 1 calc R U P B 1
C104 C 0.4148(7) -0.1119(7) 0.6889(6) 0.054(3) Uiso 0.5 1 d D . P B 1
H1AC H 0.3825 -0.1122 0.6624 0.065 Uiso 0.5 1 calc R U P B 1
H1AD H 0.4041 -0.0665 0.7018 0.065 Uiso 0.5 1 calc R U P B 1
C105 C 0.4856(13) -0.1133(14) 0.6538(12) 0.150(9) Uiso 0.5 1 d D . P B 1
H1AE H 0.4963 -0.1577 0.6391 0.180 Uiso 0.5 1 calc R U P B 1
H1AF H 0.5185 -0.1142 0.6801 0.180 Uiso 0.5 1 calc R U P B 1
C106 C 0.5022(15) -0.0566(14) 0.6031(12) 0.177(11) Uiso 0.5 1 d D . P B 1
H1AG H 0.4600 -0.0221 0.6051 0.265 Uiso 0.5 1 calc R U P B 1
H1AH H 0.5127 -0.0735 0.5651 0.265 Uiso 0.5 1 calc R U P B 1
H1AI H 0.5455 -0.0343 0.6033 0.265 Uiso 0.5 1 calc R U P B 1
C107 C 0.2618(11) -0.2506(10) 0.7851(9) 0.119(6) Uiso 0.5 1 d D . P B 1
H1AJ H 0.2281 -0.2366 0.7582 0.143 Uiso 0.5 1 calc R U P B 1
H10K H 0.2958 -0.2892 0.7707 0.143 Uiso 0.5 1 calc R U P B 1
C108 C 0.2179(15) -0.2796(16) 0.8472(10) 0.197(13) Uiso 0.5 1 d D . P B 1
H1AL H 0.2149 -0.3313 0.8539 0.237 Uiso 0.5 1 calc R U P B 1
H1AM H 0.1672 -0.2575 0.8540 0.237 Uiso 0.5 1 calc R U P B 1
C109 C 0.2540(7) -0.2645(7) 0.8895(5) 0.057(3) Uiso 0.5 1 d D . P B 1
H1AN H 0.2339 -0.2185 0.8994 0.068 Uiso 0.5 1 calc R U P B 1
H1AO H 0.3075 -0.2605 0.8690 0.068 Uiso 0.5 1 calc R U P B 1
C110 C 0.2420(11) -0.3268(10) 0.9542(8) 0.114(6) Uiso 0.5 1 d D . P B 1
H1BA H 0.1892 -0.3336 0.9729 0.171 Uiso 0.5 1 calc R U P B 1
H1BB H 0.2626 -0.3125 0.9831 0.171 Uiso 0.5 1 calc R U P B 1
H1BC H 0.2672 -0.3712 0.9451 0.171 Uiso 0.5 1 calc R U P B 1
C10A C 0.3268(6) -0.1852(5) 0.7885(5) 0.040(2) Uiso 0.5 1 d D . P B 2
H1SP H 0.3725 -0.1823 0.8006 0.048 Uiso 0.5 1 calc R U P B 2
C10B C 0.2870(8) -0.2531(7) 0.8253(6) 0.078(4) Uiso 0.5 1 d D . P B 2
H1SQ H 0.2360 -0.2441 0.8213 0.094 Uiso 0.5 1 calc R U P B 2
H1SR H 0.3102 -0.2896 0.8019 0.094 Uiso 0.5 1 calc R U P B 2
C10C C 0.2791(18) -0.2892(16) 0.8928(11) 0.195(15) Uiso 0.5 1 d D . P B 2
H1SS H 0.2265 -0.2842 0.9157 0.233 Uiso 0.5 1 calc R U P B 2
H1ST H 0.2914 -0.3404 0.8955 0.233 Uiso 0.5 1 calc R U P B 2
C10D C 0.3199(10) -0.2667(10) 0.9227(8) 0.100(5) Uiso 0.5 1 d D . P B 2
H1SU H 0.3189 -0.2143 0.9118 0.120 Uiso 0.5 1 calc R U P B 2
H1SV H 0.3718 -0.2848 0.9097 0.120 Uiso 0.5 1 calc R U P B 2
C10E C 0.2901(8) -0.2920(8) 0.9890(6) 0.076(4) Uiso 0.5 1 d D . P B 2
H1SW H 0.2461 -0.2625 1.0038 0.113 Uiso 0.5 1 calc R U P B 2
H1JR H 0.3273 -0.2894 1.0099 0.113 Uiso 0.5 1 calc R U P B 2
H1JT H 0.2767 -0.3412 0.9982 0.113 Uiso 0.5 1 calc R U P B 2
C10F C 0.3445(6) -0.1732(6) 0.7100(5) 0.053(2) Uiso 0.5 1 d D . P B 2
H1SY H 0.3656 -0.2180 0.6979 0.063 Uiso 0.5 1 calc R U P B 2
H1GU H 0.2978 -0.1603 0.6981 0.063 Uiso 0.5 1 calc R U P B 2
C10G C 0.3951(7) -0.1186(7) 0.6782(6) 0.058(3) Uiso 0.5 1 d D . P B 2
H1SI H 0.3748 -0.0741 0.6912 0.069 Uiso 0.5 1 calc R U P B 2
H1SO H 0.4020 -0.1099 0.6331 0.069 Uiso 0.5 1 calc R U P B 2
C10H C 0.4711(9) -0.1410(9) 0.6930(9) 0.099(5) Uiso 0.5 1 d D . P B 2
H1GP H 0.4910 -0.1847 0.6785 0.119 Uiso 0.5 1 calc R U P B 2
H1GN H 0.4625 -0.1526 0.7384 0.119 Uiso 0.5 1 calc R U P B 2
C10I C 0.5330(12) -0.0822(12) 0.6623(11) 0.139(8) Uiso 0.5 1 d D . P B 2
H1SM H 0.5445 -0.0726 0.6171 0.209 Uiso 0.5 1 calc R U P B 2
H1SK H 0.5778 -0.1001 0.6752 0.209 Uiso 0.5 1 calc R U P B 2
H1SL H 0.5139 -0.0385 0.6759 0.209 Uiso 0.5 1 calc R U P B 2
C111 C 0.3088(2) 0.1509(2) 0.64624(17) 0.0259(8) Uani 1 1 d . . . . .
C112 C 0.2885(2) 0.1814(2) 0.59122(18) 0.0287(8) Uani 1 1 d . . . . .
C113 C 0.2564(3) 0.1375(2) 0.5686(2) 0.0403(10) Uani 1 1 d . . . . .
H113 H 0.2401 0.1575 0.5327 0.048 Uiso 1 1 calc R U . . .
C114 C 0.2468(3) 0.0657(2) 0.5956(2) 0.0463(12) Uani 1 1 d . . . . .
C115 C 0.2725(3) 0.0371(2) 0.6464(2) 0.0377(10) Uani 1 1 d . . . . .
H115 H 0.2697 -0.0122 0.6645 0.045 Uiso 1 1 calc R U . . .
C116 C 0.3026(2) 0.0793(2) 0.67157(19) 0.0321(9) Uani 1 1 d . . . . .
H116 H 0.3194 0.0585 0.7071 0.039 Uiso 1 1 calc R U . . .
C117 C 0.2097(5) 0.0223(3) 0.5677(4) 0.084(2) Uani 1 1 d . . . . .
C118 C 0.1470(5) 0.0597(4) 0.5491(5) 0.115(4) Uani 1 1 d . . . . .
H11D H 0.1286 0.0319 0.5275 0.173 Uiso 1 1 calc R U . . .
H11E H 0.1616 0.1056 0.5214 0.173 Uiso 1 1 calc R U . . .
H11F H 0.1080 0.0671 0.5857 0.173 Uiso 1 1 calc R U . . .
C119 C 0.2699(6) 0.0198(5) 0.4984(5) 0.131(4) Uani 1 1 d . . . . .
H11G H 0.3143 -0.0090 0.5047 0.196 Uiso 1 1 calc R U . . .
H11H H 0.2835 0.0679 0.4756 0.196 Uiso 1 1 calc R U . . .
H11I H 0.2470 -0.0011 0.4747 0.196 Uiso 1 1 calc R U . . .
C120 C 0.2140(6) -0.0513(4) 0.5928(6) 0.129(4) Uani 1 1 d . . . . .
H12D H 0.1803 -0.0624 0.6345 0.193 Uiso 1 1 calc R U . . .
H12E H 0.2646 -0.0664 0.5947 0.193 Uiso 1 1 calc R U . . .
H12F H 0.2002 -0.0762 0.5665 0.193 Uiso 1 1 calc R U . . .
C121 C 0.2117(3) 0.5422(3) 0.4316(3) 0.0516(13) Uani 1 1 d . . . . .
H12G H 0.2445 0.5813 0.4075 0.062 Uiso 1 1 calc R U . . .
H12H H 0.2325 0.5146 0.4655 0.062 Uiso 1 1 calc R U . . .
Cl1 Cl 0.12298(8) 0.57769(9) 0.46333(6) 0.0623(4) Uani 1 1 d . . . . .
Cl2 Cl 0.20837(7) 0.48759(7) 0.38359(7) 0.0592(3) Uani 1 1 d . . . . .
C122 C 0.1799(4) 0.5094(3) 0.8160(4) 0.085(2) Uani 1 1 d . . . . .
H12I H 0.2175 0.5114 0.7758 0.102 Uiso 1 1 calc R U . . .
H12J H 0.1773 0.4592 0.8388 0.102 Uiso 1 1 calc R U . . .
Cl3 Cl 0.21071(11) 0.55596(13) 0.85749(10) 0.0974(6) Uani 1 1 d . . . . .
Cl4 Cl 0.09790(16) 0.53634(14) 0.80179(12) 0.1172(8) Uani 1 1 d . . . . .
C123 C 0.4453(9) 0.0905(9) 0.8628(8) 0.095(5) Uani 0.5 1 d . U P . .
H12K H 0.3912 0.0980 0.8785 0.114 Uiso 0.5 1 calc R U P . .
H12L H 0.4666 0.1375 0.8508 0.114 Uiso 0.5 1 calc R U P . .
Cl5 Cl 0.4781(3) 0.0387(2) 0.9247(2) 0.1110(15) Uani 0.5 1 d . . P . .
Cl6 Cl 0.4618(3) 0.0611(3) 0.8001(3) 0.133(2) Uani 0.5 1 d . . P . .

loop_
_atom_site_aniso_label
_atom_site_aniso_U_11
_atom_site_aniso_U_22
_atom_site_aniso_U_33
_atom_site_aniso_U_23
_atom_site_aniso_U_13
_atom_site_aniso_U_12
Pd1 0.02026(13) 0.03395(16) 0.02209(14) -0.00624(11) -0.00662(11) 0.00513(11)
Pd2 0.02363(14) 0.02394(14) 0.02186(14) -0.00457(11) -0.00548(11) 0.00098(11)
Pd3 0.02113(13) 0.01714(13) 0.02715(15) -0.00223(10) -0.00390(11) 0.00121(10)
P1 0.0167(4) 0.0296(5) 0.0212(4) -0.0090(4) -0.0037(3) -0.0026(3)
P2 0.0283(5) 0.0278(5) 0.0220(5) -0.0074(4) -0.0082(4) 0.0044(4)
P3 0.0169(4) 0.0168(4) 0.0225(4) 0.0008(3) -0.0023(3) -0.0005(3)
S1 0.0178(4) 0.0288(4) 0.0220(4) -0.0055(3) -0.0010(3) -0.0012(3)
S2 0.0231(4) 0.0265(4) 0.0210(4) 0.0017(3) -0.0059(3) -0.0014(3)
S3 0.0353(5) 0.0256(4) 0.0208(4) -0.0051(3) -0.0088(4) -0.0046(4)
S4 0.0196(4) 0.0259(5) 0.0335(5) 0.0050(4) -0.0047(4) -0.0060(3)
S5 0.0230(4) 0.0195(4) 0.0269(5) 0.0021(3) -0.0069(4) -0.0010(3)
S6 0.0201(4) 0.0318(5) 0.0205(4) -0.0058(4) -0.0046(3) -0.0078(3)
Li1 0.017(3) 0.098(7) 0.082(6) -0.069(6) 0.011(4) -0.015(4)
Li2 0.027(3) 0.023(3) 0.028(3) -0.003(2) -0.009(3) -0.006(2)
Li3 0.020(3) 0.027(3) 0.024(3) -0.001(2) -0.004(2) -0.005(2)
O1 0.0217(12) 0.0292(14) 0.0292(14) -0.0085(11) -0.0032(11) -0.0013(10)
O2 0.0246(13) 0.0382(15) 0.0273(14) -0.0083(12) 0.0046(11) -0.0023(11)
O3 0.0173(12) 0.0426(16) 0.0265(14) -0.0102(12) -0.0041(10) 0.0028(11)
O4 0.0236(13) 0.0384(15) 0.0277(14) -0.0141(12) -0.0027(11) -0.0084(11)
O5 0.0387(16) 0.0460(17) 0.0291(15) -0.0028(13) -0.0188(13) -0.0063(13)
O6 0.0312(14) 0.0277(13) 0.0220(13) -0.0005(10) -0.0074(11) -0.0035(11)
O7 0.0254(13) 0.0331(15) 0.0286(14) 0.0012(11) -0.0041(11) -0.0054(11)
O8 0.0245(13) 0.0299(14) 0.0249(13) -0.0004(11) -0.0076(11) -0.0004(11)
O9 0.0435(16) 0.0251(13) 0.0256(14) -0.0065(11) -0.0100(12) -0.0036(12)
O10 0.0368(15) 0.0387(16) 0.0279(14) -0.0067(12) -0.0129(12) -0.0067(12)
O11 0.0483(17) 0.0266(14) 0.0221(13) -0.0038(11) -0.0080(12) -0.0087(12)
O12 0.0201(12) 0.0278(14) 0.0388(16) 0.0063(12) -0.0015(11) -0.0052(10)
O13 0.0197(13) 0.0339(15) 0.0478(18) 0.0114(13) -0.0064(12) -0.0007(11)
O14 0.0512(19) 0.0421(17) 0.0379(17) -0.0045(14) -0.0081(14) -0.0228(15)
O15 0.0224(12) 0.0232(13) 0.0313(14) 0.0046(11) -0.0061(11) -0.0023(10)
O16 0.0230(12) 0.0175(12) 0.0327(14) 0.0007(10) -0.0069(11) -0.0007(10)
O17 0.0334(14) 0.0298(14) 0.0312(15) 0.0022(11) -0.0133(12) 0.0028(11)
O18 0.0264(13) 0.0373(15) 0.0290(14) -0.0076(12) -0.0006(11) -0.0142(12)
N1 0.0328(18) 0.0382(19) 0.0303(18) -0.0044(15) -0.0083(15) 0.0105(15)
N2 0.0250(15) 0.0234(15) 0.0253(16) -0.0004(12) -0.0025(13) -0.0017(12)
N3 0.0378(18) 0.0215(16) 0.0326(18) -0.0050(13) -0.0056(15) 0.0053(14)
C1 0.053(3) 0.048(3) 0.026(2) -0.0010(19) 0.002(2) 0.015(2)
C2 0.075(4) 0.029(2) 0.046(3) -0.008(2) -0.005(3) 0.007(2)
C3 0.049(3) 0.031(2) 0.038(2) 0.0009(18) -0.002(2) 0.0078(19)
C4 0.043(3) 0.038(2) 0.049(3) 0.001(2) 0.006(2) 0.013(2)
C5 0.045(2) 0.027(2) 0.034(2) -0.0016(17) 0.0004(19) 0.0047(18)
C6 0.035(2) 0.0258(19) 0.029(2) -0.0022(16) -0.0029(17) -0.0022(16)
C7 0.040(2) 0.0263(19) 0.0250(19) 0.0034(15) -0.0008(17) -0.0015(17)
C8 0.0274(19) 0.031(2) 0.0247(19) -0.0044(15) 0.0032(15) -0.0058(15)
C9 0.0217(17) 0.0256(18) 0.0225(18) -0.0067(14) -0.0031(14) -0.0032(14)
C10 0.0227(17) 0.0248(18) 0.0231(18) -0.0045(14) -0.0027(14) -0.0084(14)
C11 0.0250(18) 0.0271(19) 0.0259(19) -0.0078(15) 0.0005(15) -0.0048(15)
C12 0.027(2) 0.071(3) 0.048(3) -0.033(2) 0.0022(19) -0.020(2)
C13 0.043(3) 0.046(3) 0.055(3) -0.024(2) -0.006(2) -0.018(2)
C14 0.025(2) 0.073(3) 0.045(3) -0.032(2) -0.0135(19) -0.003(2)
C15 0.0219(18) 0.049(2) 0.037(2) -0.0213(19) -0.0046(16) -0.0088(17)
C16 0.095(6) 0.126(7) 0.152(8) -0.118(7) 0.031(5) -0.043(5)
C17 0.088(5) 0.251(13) 0.077(5) -0.116(7) -0.015(4) -0.012(7)
C18 0.056(4) 0.225(11) 0.133(7) -0.155(8) 0.032(4) -0.037(5)
C19 0.039(3) 0.119(5) 0.077(4) -0.079(4) 0.007(3) -0.014(3)
C20 0.029(2) 0.060(3) 0.045(3) -0.035(2) 0.0008(19) -0.003(2)
C21 0.0214(18) 0.039(2) 0.034(2) -0.0180(17) -0.0064(16) -0.0015(16)
C22 0.0191(16) 0.0238(17) 0.0220(17) -0.0065(14) -0.0054(13) -0.0007(13)
C23 0.0194(16) 0.0264(18) 0.0219(17) -0.0055(14) -0.0041(14) -0.0013(14)
C24 0.0195(17) 0.044(2) 0.038(2) -0.0162(19) -0.0052(16) -0.0036(16)
C25 0.0202(19) 0.061(3) 0.050(3) -0.033(2) 0.0008(18) 0.0000(19)
C27 0.046(3) 0.043(3) 0.037(2) -0.005(2) -0.013(2) 0.015(2)
C28 0.051(3) 0.059(3) 0.045(3) -0.001(2) -0.018(2) 0.020(2)
C29 0.050(3) 0.042(3) 0.055(3) -0.003(2) -0.004(2) 0.016(2)
C30 0.067(3) 0.041(3) 0.048(3) -0.015(2) -0.008(3) 0.015(2)
C31 0.055(3) 0.044(3) 0.037(2) -0.011(2) -0.012(2) 0.012(2)
C41 0.0237(17) 0.033(2) 0.0180(17) 0.0009(15) -0.0064(14) 0.0020(15)
C42 0.0271(19) 0.041(2) 0.030(2) 0.0008(17) -0.0100(16) -0.0021(17)
C43 0.0220(19) 0.055(3) 0.029(2) 0.0027(19) -0.0057(16) 0.0021(18)
C44 0.030(2) 0.048(3) 0.023(2) 0.0004(18) -0.0041(16) 0.0077(18)
C45 0.033(2) 0.035(2) 0.0220(19) -0.0035(16) -0.0051(16) 0.0048(17)
C46 0.0250(18) 0.036(2) 0.0197(18) -0.0036(15) -0.0040(14) 0.0032(15)
C47 0.034(2) 0.050(3) 0.041(3) -0.006(2) -0.0081(19) 0.012(2)
C48 0.050(3) 0.091(5) 0.104(5) -0.039(4) -0.023(4) 0.033(3)
C49 0.086(5) 0.103(5) 0.076(4) -0.048(4) -0.031(4) 0.055(4)
C50 0.088(5) 0.065(4) 0.076(4) -0.001(3) -0.007(4) 0.044(4)
C51 0.046(3) 0.056(3) 0.021(2) -0.0031(19) -0.0081(18) 0.007(2)
C52 0.043(2) 0.046(2) 0.025(2) -0.0120(18) -0.0140(18) 0.0128(19)
C53 0.070(3) 0.066(3) 0.030(2) -0.026(2) -0.020(2) 0.027(3)
C54 0.054(3) 0.051(3) 0.035(2) -0.016(2) -0.026(2) 0.008(2)
C56 0.0268(18) 0.0288(19) 0.0271(19) -0.0051(15) -0.0037(15) -0.0023(15)
C57 0.035(2) 0.028(2) 0.031(2) -0.0072(16) -0.0008(17) -0.0005(16)
C58 0.030(2) 0.0243(19) 0.032(2) -0.0002(16) 0.0003(16) -0.0011(15)
C59 0.0254(19) 0.031(2) 0.037(2) 0.0013(17) -0.0059(17) -0.0002(16)
C60 0.0262(19) 0.029(2) 0.034(2) -0.0014(16) -0.0052(16) -0.0043(15)
C61 0.035(2) 0.032(2) 0.049(3) -0.0085(19) 0.000(2) 0.0028(18)
C62 0.068(4) 0.054(3) 0.056(3) -0.007(3) -0.009(3) 0.020(3)
C63 0.052(3) 0.051(3) 0.067(4) 0.009(3) -0.006(3) 0.009(3)
C64 0.091(5) 0.075(4) 0.067(4) 0.014(3) -0.007(4) 0.026(4)
C65 0.106(6) 0.086(5) 0.088(6) 0.033(4) 0.013(5) 0.020(5)
C66 0.047(3) 0.065(3) 0.048(3) -0.009(3) -0.001(2) 0.016(3)
C67 0.036(2) 0.045(3) 0.047(3) -0.010(2) 0.000(2) 0.007(2)
C68 0.053(3) 0.074(4) 0.048(3) -0.007(3) 0.000(3) 0.008(3)
C69 0.060(3) 0.078(4) 0.044(3) -0.006(3) 0.005(3) 0.009(3)
C70 0.035(2) 0.027(2) 0.046(3) -0.0059(18) -0.0041(19) -0.0036(17)
C71 0.0181(16) 0.0186(16) 0.0260(18) -0.0015(14) 0.0005(14) 0.0019(13)
C72 0.0197(17) 0.0224(18) 0.033(2) 0.0049(15) -0.0007(15) 0.0010(14)
C73 0.0243(18) 0.0287(19) 0.0272(19) 0.0074(15) -0.0033(15) 0.0027(15)
C74 0.0179(16) 0.0297(19) 0.0290(19) -0.0004(15) -0.0032(14) -0.0005(14)
C75 0.0190(16) 0.0233(18) 0.0296(19) 0.0014(15) -0.0017(14) -0.0042(14)
C76 0.0174(15) 0.0197(16) 0.0216(17) -0.0014(13) -0.0018(13) 0.0034(13)
C77 0.032(2) 0.042(2) 0.042(2) 0.0023(19) -0.0189(19) -0.0056(18)
C78 0.033(2) 0.059(3) 0.037(2) 0.003(2) -0.0176(19) -0.002(2)
C79 0.029(2) 0.094(4) 0.051(3) 0.024(3) -0.018(2) -0.024(3)
C80 0.081(4) 0.052(3) 0.085(4) -0.006(3) -0.057(4) -0.010(3)
C81 0.0212(18) 0.032(2) 0.037(2) 0.0042(17) 0.0052(16) 0.0011(16)
C82 0.0280(19) 0.0276(19) 0.0271(19) 0.0061(15) -0.0020(16) -0.0073(15)
C83 0.0281(19) 0.0248(19) 0.037(2) 0.0073(16) -0.0091(17) -0.0099(15)
C84 0.0223(17) 0.0236(18) 0.0257(19) 0.0044(15) 0.0009(15) -0.0042(14)
C85 0.107(6) 0.067(4) 0.121(6) -0.063(4) -0.057(5) 0.048(4)
C86 0.161(9) 0.160(9) 0.075(5) -0.058(6) -0.023(6) 0.092(8)
C87 0.142(8) 0.072(5) 0.292(15) -0.120(8) -0.128(10) 0.048(5)
C88 0.091(5) 0.060(4) 0.076(4) -0.045(3) -0.044(4) 0.038(3)
C89 0.055(3) 0.036(2) 0.041(2) -0.017(2) -0.014(2) 0.006(2)
C90 0.0290(19) 0.0255(19) 0.030(2) -0.0032(15) -0.0029(16) 0.0004(15)
C91 0.0226(17) 0.0217(17) 0.0249(18) -0.0005(14) -0.0038(14) -0.0038(14)
C92 0.0290(19) 0.0218(18) 0.0285(19) 0.0007(15) -0.0073(16) -0.0012(15)
C93 0.047(3) 0.035(2) 0.044(3) -0.0085(19) -0.023(2) 0.0020(19)
C94 0.067(3) 0.041(3) 0.048(3) -0.019(2) -0.031(3) 0.007(2)
C95 0.043(2) 0.034(2) 0.031(2) -0.0075(17) -0.0119(18) 0.0109(18)
C97 0.035(2) 0.035(2) 0.039(2) -0.0045(19) 0.0008(19) 0.0095(18)
C98 0.045(3) 0.037(3) 0.052(3) -0.003(2) 0.003(2) 0.016(2)
C99 0.068(4) 0.032(2) 0.058(3) -0.008(2) 0.009(3) 0.011(2)
C100 0.068(4) 0.037(3) 0.077(4) -0.030(3) -0.004(3) -0.003(2)
C101 0.051(3) 0.032(2) 0.061(3) -0.019(2) -0.014(2) 0.004(2)
C111 0.0273(18) 0.0254(18) 0.0273(19) -0.0109(15) -0.0083(15) 0.0017(14)
C112 0.033(2) 0.0268(19) 0.028(2) -0.0102(15) -0.0116(16) 0.0059(15)
C113 0.056(3) 0.033(2) 0.044(3) -0.0157(19) -0.029(2) 0.008(2)
C114 0.062(3) 0.034(2) 0.058(3) -0.019(2) -0.034(3) 0.002(2)
C115 0.050(3) 0.024(2) 0.043(2) -0.0108(18) -0.018(2) 0.0011(18)
C116 0.037(2) 0.029(2) 0.031(2) -0.0078(16) -0.0118(17) 0.0011(17)
C117 0.140(7) 0.040(3) 0.116(6) -0.027(3) -0.099(6) 0.004(3)
C118 0.107(6) 0.074(5) 0.226(11) -0.063(6) -0.119(7) 0.009(4)
C119 0.185(11) 0.121(8) 0.132(8) -0.080(7) -0.069(8) -0.004(7)
C120 0.165(9) 0.057(4) 0.236(12) -0.067(6) -0.143(9) 0.014(5)
C121 0.044(3) 0.048(3) 0.061(3) 0.012(2) -0.029(2) -0.011(2)
Cl1 0.0578(8) 0.0832(10) 0.0385(7) -0.0027(6) -0.0089(6) -0.0105(7)
Cl2 0.0482(7) 0.0549(8) 0.0761(9) -0.0068(7) -0.0280(7) 0.0006(6)
C122 0.064(4) 0.063(4) 0.117(6) -0.052(4) 0.031(4) -0.032(3)
Cl3 0.0707(11) 0.1312(17) 0.1038(15) -0.0706(14) -0.0112(10) 0.0053(11)
Cl4 0.140(2) 0.1232(19) 0.1104(17) -0.0605(15) -0.0551(16) 0.0347(16)
C123 0.083(6) 0.100(6) 0.100(6) -0.022(4) -0.029(4) 0.005(4)
Cl5 0.096(3) 0.086(3) 0.134(4) -0.005(3) -0.035(3) 0.023(2)
Cl6 0.084(3) 0.150(5) 0.180(5) -0.021(4) -0.085(3) 0.018(3)

loop_
_atom_type_symbol
_atom_type_description
_atom_type_scat_dispersion_real
_atom_type_scat_dispersion_imag
_atom_type_scat_source
C C 0.0033 0.0016 'International Tables Vol C Tables 4.2.6.8 and 6.1.1.4'
H H 0.0000 0.0000 'International Tables Vol C Tables 4.2.6.8 and 6.1.1.4'
O O 0.0106 0.0060 'International Tables Vol C Tables 4.2.6.8 and 6.1.1.4'
P P 0.1023 0.0942 'International Tables Vol C Tables 4.2.6.8 and 6.1.1.4'
S S 0.1246 0.1234 'International Tables Vol C Tables 4.2.6.8 and 6.1.1.4'
Pd Pd -0.9988 1.0072 'International Tables Vol C Tables 4.2.6.8 and 6.1.1.4'
Cl Cl 0.1484 0.1585 'International Tables Vol C Tables 4.2.6.8 and 6.1.1.4'
Li Li -0.0003 0.0001 'International Tables Vol C Tables 4.2.6.8 and 6.1.1.4'
N N 0.0061 0.0033 'International Tables Vol C Tables 4.2.6.8 and 6.1.1.4'

loop_
_geom_angle_atom_site_label_1
_geom_angle_atom_site_label_2
_geom_angle_atom_site_label_3
_geom_angle
C1 Pd1 N1 90.84(16)
C1 Pd1 O3 178.82(19)
N1 Pd1 O3 89.72(12)
C1 Pd1 P1 90.06(13)
N1 Pd1 P1 178.75(11)
O3 Pd1 P1 89.37(8)
C70 Pd2 N2 91.76(15)
C70 Pd2 O8 178.43(15)
N2 Pd2 O8 89.45(11)
C70 Pd2 P2 90.54(13)
N2 Pd2 P2 176.84(9)
O8 Pd2 P2 88.30(7)
C95 Pd3 N3 91.37(15)
C95 Pd3 O16 178.45(15)
N3 Pd3 O16 88.01(12)
C95 Pd3 P3 91.90(12)
N3 Pd3 P3 175.78(9)
O16 Pd3 P3 88.79(7)
C10 P1 C22 103.37(16)
C10 P1 C15 100.57(18)
C22 P1 C15 109.11(17)
C10 P1 Pd1 114.91(12)
C22 P1 Pd1 117.25(12)
C15 P1 Pd1 110.18(14)
C46 P2 C112 103.18(18)
C46 P2 C52 101.69(19)
C112 P2 C52 108.05(19)
C46 P2 Pd2 114.02(13)
C112 P2 Pd2 119.24(13)
C52 P2 Pd2 109.10(13)
C91 P3 C76 108.47(17)
C91 P3 C84 100.95(17)
C76 P3 C84 107.68(16)
C91 P3 Pd3 112.98(12)
C76 P3 Pd3 115.69(12)
C84 P3 Pd3 109.95(12)
O2 S1 O1 112.86(17)
O2 S1 O3 111.22(16)
O1 S1 O3 111.53(16)
O2 S1 C9 106.38(17)
O1 S1 C9 106.34(16)
O3 S1 C9 108.15(17)
O7 S2 O6 113.96(17)
O7 S2 O8 111.31(16)
O6 S2 O8 111.20(15)
O7 S2 C41 106.05(17)
O6 S2 C41 106.60(16)
O8 S2 C41 107.25(17)
O9 S3 O11 114.16(17)
O9 S3 O10 113.15(17)
O11 S3 O10 111.80(17)
O9 S3 C111 104.55(17)
O11 S3 C111 103.58(17)
O10 S3 C111 108.74(17)
O14 S4 O13 113.7(2)
O14 S4 O12 112.49(18)
O13 S4 O12 113.22(17)
O14 S4 C71 108.25(18)
O13 S4 C71 103.07(17)
O12 S4 C71 105.13(17)
O17 S5 O15 113.72(16)
O17 S5 O16 111.22(16)
O15 S5 O16 111.37(16)
O17 S5 C92 106.32(18)
O15 S5 C92 106.55(16)
O16 S5 C92 107.20(17)
O5 S6 O18 113.81(17)
O5 S6 O4 112.50(17)
O18 S6 O4 111.66(17)
O5 S6 C23 105.82(18)
O18 S6 C23 104.15(17)
O4 S6 C23 108.21(16)
O5 S6 Li1 88.8(3)
O18 S6 Li1 102.1(2)
C23 S6 Li1 141.22(19)
O1 Li1 O10 139.8(5)
O1 Li1 O4 97.4(4)
O10 Li1 O4 122.3(4)
O1 Li1 S6 120.9(4)
O10 Li1 S6 99.3(3)
O4 Li1 S6 25.13(13)
O5 Li2 O12 107.9(3)
O5 Li2 O9 108.3(3)
O12 Li2 O9 110.0(3)
O5 Li2 O6 109.1(3)
O12 Li2 O6 117.9(3)
O9 Li2 O6 103.3(3)
O13 Li3 O18 108.5(3)
O13 Li3 O15 112.1(3)
O18 Li3 O15 104.4(3)
O13 Li3 O11 111.4(3)
O18 Li3 O11 106.2(3)
O15 Li3 O11 113.7(3)
S1 O1 Li1 138.1(3)
S1 O3 Pd1 124.48(15)
S6 O4 Li1 120.5(3)
S6 O5 Li2 142.7(3)
S2 O6 Li2 142.9(3)
S2 O8 Pd2 117.09(14)
S3 O9 Li2 137.0(3)
S3 O10 Li1 137.1(3)
S3 O11 Li3 129.8(2)
S4 O12 Li2 130.7(2)
S4 O13 Li3 150.3(3)
S5 O15 Li3 137.7(2)
S5 O16 Pd3 114.34(14)
S6 O18 Li3 139.6(3)
C31 N1 C27 117.5(4)
C31 N1 Pd1 118.6(3)
C27 N1 Pd1 123.8(3)
C56 N2 C60 117.1(3)
C56 N2 Pd2 119.0(3)
C60 N2 Pd2 123.9(3)
C101 N3 C97 117.2(4)
C101 N3 Pd3 122.6(3)
C97 N3 Pd3 120.1(3)
Pd1 C1 H1A 109.5
Pd1 C1 H1B 109.5
H1A C1 H1B 109.5
Pd1 C1 H1C 109.5
H1A C1 H1C 109.5
H1B C1 H1C 109.5
C5 C2 H2A 109.5
C5 C2 H2B 109.5
H2A C2 H2B 109.5
C5 C2 H2C 109.5
H2A C2 H2C 109.5
H2B C2 H2C 109.5
C5 C3 H3A 109.5
C5 C3 H3B 109.5
H3A C3 H3B 109.5
C5 C3 H3C 109.5
H3A C3 H3C 109.5
H3B C3 H3C 109.5
C5 C4 H4A 109.5
C5 C4 H4B 109.5
H4A C4 H4B 109.5
C5 C4 H4C 109.5
H4A C4 H4C 109.5
H4B C4 H4C 109.5
C4 C5 C2 110.4(4)
C4 C5 C3 108.7(4)
C2 C5 C3 108.5(4)
C4 C5 C6 108.5(3)
C2 C5 C6 108.8(4)
C3 C5 C6 112.0(4)
C11 C6 C7 117.1(4)
C11 C6 C5 118.9(4)
C7 C6 C5 124.0(4)
C8 C7 C6 120.1(4)
C8 C7 H7 119.9
C6 C7 H7 119.9
C7 C8 C9 121.9(4)
C7 C8 H8 119.1
C9 C8 H8 119.1
C8 C9 C10 118.4(3)
C8 C9 S1 115.0(3)
C10 C9 S1 126.4(3)
C11 C10 C9 118.5(3)
C11 C10 P1 115.4(3)
C9 C10 P1 125.8(3)
C10 C11 C6 123.9(4)
C10 C11 H11 118.0
C6 C11 H11 118.0
C15 C12 H12A 109.5
C15 C12 H12B 109.5
H12A C12 H12B 109.5
C15 C12 H12C 109.5
H12A C12 H12C 109.5
H12B C12 H12C 109.5
C15 C13 H13A 109.5
C15 C13 H13B 109.5
H13A C13 H13B 109.5
C15 C13 H13C 109.5
H13A C13 H13C 109.5
H13B C13 H13C 109.5
C15 C14 H14A 109.5
C15 C14 H14B 109.5
H14A C14 H14B 109.5
C15 C14 H14C 109.5
H14A C14 H14C 109.5
H14B C14 H14C 109.5
C13 C15 C14 112.3(4)
C13 C15 C12 106.3(4)
C14 C15 C12 107.1(4)
C13 C15 P1 116.7(3)
C14 C15 P1 109.2(3)
C12 C15 P1 104.5(3)
C19 C16 H16A 109.5
C19 C16 H16B 109.5
H16A C16 H16B 109.5
C19 C16 H16C 109.5
H16A C16 H16C 109.5
H16B C16 H16C 109.5
C19 C17 H17A 109.5
C19 C17 H17B 109.5
H17A C17 H17B 109.5
C19 C17 H17C 109.5
H17A C17 H17C 109.5
H17B C17 H17C 109.5
C19 C18 H18A 109.5
C19 C18 H18B 109.5
H18A C18 H18B 109.5
C19 C18 H18C 109.5
H18A C18 H18C 109.5
H18B C18 H18C 109.5
C18 C19 C20 112.6(5)
C18 C19 C16 109.9(7)
C20 C19 C16 108.4(6)
C18 C19 C17 109.2(7)
C20 C19 C17 108.4(5)
C16 C19 C17 108.3(7)
C25 C20 C21 118.3(4)
C25 C20 C19 122.7(4)
C21 C20 C19 119.0(4)
C20 C21 C22 123.1(4)
C20 C21 H21 118.5
C22 C21 H21 118.5
C21 C22 C23 116.6(3)
C21 C22 P1 119.3(3)
C23 C22 P1 124.0(3)
C24 C23 C22 120.3(3)
C24 C23 S6 112.6(3)
C22 C23 S6 127.1(3)
C25 C24 C23 121.3(4)
C25 C24 H24 119.4
C23 C24 H24 119.4
C24 C25 C20 120.4(4)
C24 C25 H25 119.8
C20 C25 H25 119.8
N1 C27 C28 122.7(5)
N1 C27 H27 118.6
C28 C27 H27 118.6
C29 C28 C27 120.5(5)
C29 C28 H28 119.8
C27 C28 H28 119.8
C28 C29 C30 116.7(5)
C28 C29 C32 114.2(7)
C30 C29 C32 129.1(7)
C28 C29 C32X 131.7(7)
C30 C29 C32X 111.6(7)
C29 C30 C31 120.7(5)
C29 C30 H30 119.6
C31 C30 H30 119.6
N1 C31 C30 121.9(5)
N1 C31 H31 119.1
C30 C31 H31 119.1
C29 C32 C33 110.8(9)
C29 C32 C37 104.3(9)
C33 C32 C37 110.9(10)
C29 C32 H32 110.3
C33 C32 H32 110.3
C37 C32 H32 110.3
C32 C33 C34 100.3(10)
C32 C33 H33A 111.7
C34 C33 H33A 111.7
C32 C33 H33B 111.7
C34 C33 H33B 111.7
H33A C33 H33B 109.5
C35 C34 C33 104.1(10)
C35 C34 H34A 110.9
C33 C34 H34A 110.9
C35 C34 H34B 110.9
C33 C34 H34B 110.9
H34A C34 H34B 109.0
C36 C35 C34 112.3(14)
C36 C35 H35A 109.1
C34 C35 H35A 109.1
C36 C35 H35B 109.1
C34 C35 H35B 109.1
H35A C35 H35B 107.9
C35 C36 H36A 109.5
C35 C36 H36B 109.5
H36A C36 H36B 109.5
C35 C36 H36C 109.5
H36A C36 H36C 109.5
H36B C36 H36C 109.5
C32 C37 C38 96.6(11)
C32 C37 H37A 112.4
C38 C37 H37A 112.4
C32 C37 H37B 112.4
C38 C37 H37B 112.4
H37A C37 H37B 110.0
C37 C38 C39 104.8(14)
C37 C38 H38A 110.8
C39 C38 H38A 110.8
C37 C38 H38B 110.8
C39 C38 H38B 110.8
H38A C38 H38B 108.9
C40 C39 C38 104.4(18)
C40 C39 H39A 110.9
C38 C39 H39A 110.9
C40 C39 H39B 110.9
C38 C39 H39B 110.9
H39A C39 H39B 108.9
C39 C40 H40A 109.5
C39 C40 H40B 109.5
H40A C40 H40B 109.5
C39 C40 H40C 109.5
H40A C40 H40C 109.5
H40B C40 H40C 109.5
C37X C32X C33X 112.2(10)
C37X C32X C29 111.4(9)
C33X C32X C29 106.3(9)
C37X C32X H32X 108.9
C33X C32X H32X 108.9
C29 C32X H32X 108.9
C32X C33X C34X 116.7(9)
C32X C33X H33C 108.1
C34X C33X H33C 108.1
C32X C33X H33D 108.1
C34X C33X H33D 108.1
H33C C33X H33D 107.3
C35X C34X C33X 95.6(10)
C35X C34X H34C 112.6
C33X C34X H34C 112.6
C35X C34X H34D 112.6
C33X C34X H34D 112.6
H34C C34X H34D 110.1
C36X C35X C34X 115.0(15)
C36X C35X H35C 108.5
C34X C35X H35C 108.5
C36X C35X H35D 108.5
C34X C35X H35D 108.5
H35C C35X H35D 107.5
C35X C36X H36D 109.5
C35X C36X H36E 109.5
H36D C36X H36E 109.5
C35X C36X H36F 109.5
H36D C36X H36F 109.5
H36E C36X H36F 109.5
C32X C37X C38X 115.8(9)
C32X C37X H37C 108.3
C38X C37X H37C 108.3
C32X C37X H37D 108.3
C38X C37X H37D 108.3
H37C C37X H37D 107.4
C37X C38X C39X 81.2(10)
C37X C38X H38C 115.1
C39X C38X H38C 115.1
C37X C38X H38D 115.1
C39X C38X H38D 115.1
H38C C38X H38D 112.1
C40X C39X C38X 115.6(13)
C40X C39X H39C 108.4
C38X C39X H39C 108.4
C40X C39X H39D 108.4
C38X C39X H39D 108.4
H39C C39X H39D 107.4
C39X C40X H40D 109.5
C39X C40X H40E 109.5
H40D C40X H40E 109.5
C39X C40X H40F 109.5
H40D C40X H40F 109.5
H40E C40X H40F 109.5
C42 C41 C46 118.9(4)
C42 C41 S2 115.3(3)
C46 C41 S2 125.8(3)
C41 C42 C43 121.1(4)
C41 C42 H42 119.4
C43 C42 H42 119.4
C44 C43 C42 121.5(4)
C44 C43 H43 119.3
C42 C43 H43 119.3
C43 C44 C45 117.0(4)
C43 C44 C47 123.7(4)
C45 C44 C47 119.3(4)
C44 C45 C46 123.3(4)
C44 C45 H45 118.3
C46 C45 H45 118.3
C45 C46 C41 118.1(4)
C45 C46 P2 115.9(3)
C41 C46 P2 125.8(3)
C49 C47 C50 112.8(6)
C49 C47 C48 110.3(5)
C50 C47 C48 106.9(5)
C49 C47 C44 109.0(4)
C50 C47 C44 107.9(4)
C48 C47 C44 109.9(4)
C47 C48 H48A 109.5
C47 C48 H48B 109.5
H48A C48 H48B 109.5
C47 C48 H48C 109.5
H48A C48 H48C 109.5
H48B C48 H48C 109.5
C47 C49 H49A 109.5
C47 C49 H49B 109.5
H49A C49 H49B 109.5
C47 C49 H49C 109.5
H49A C49 H49C 109.5
H49B C49 H49C 109.5
C47 C50 H50A 109.5
C47 C50 H50B 109.5
H50A C50 H50B 109.5
C47 C50 H50C 109.5
H50A C50 H50C 109.5
H50B C50 H50C 109.5
C52 C51 H51A 109.5
C52 C51 H51B 109.5
H51A C51 H51B 109.5
C52 C51 H51C 109.5
H51A C51 H51C 109.5
H51B C51 H51C 109.5
C53 C52 C54 111.3(4)
C53 C52 C51 107.4(4)
C54 C52 C51 106.6(4)
C53 C52 P2 115.4(3)
C54 C52 P2 110.1(3)
C51 C52 P2 105.4(3)
C52 C53 H53A 109.5
C52 C53 H53B 109.5
H53A C53 H53B 109.5
C52 C53 H53C 109.5
H53A C53 H53C 109.5
H53B C53 H53C 109.5
C52 C54 H54A 109.5
C52 C54 H54B 109.5
H54A C54 H54B 109.5
C52 C54 H54C 109.5
H54A C54 H54C 109.5
H54B C54 H54C 109.5
N2 C56 C57 123.3(4)
N2 C56 H56 118.3
C57 C56 H56 118.3
C58 C57 C56 120.1(4)
C58 C57 H57 120.0
C56 C57 H57 120.0
C57 C58 C59 116.9(4)
C57 C58 C61 121.8(4)
C59 C58 C61 121.2(4)
C60 C59 C58 119.9(4)
C60 C59 H59 120.0
C58 C59 H59 120.0
N2 C60 C59 122.6(4)
N2 C60 H60 118.7
C59 C60 H60 118.7
C62 C61 C66 115.3(4)
C62 C61 C58 112.7(4)
C66 C61 C58 111.0(4)
C62 C61 H61 105.6
C66 C61 H61 105.6
C58 C61 H61 105.6
C63 C62 C61 118.9(5)
C63 C62 H62A 107.6
C61 C62 H62A 107.6
C63 C62 H62B 107.6
C61 C62 H62B 107.6
H62A C62 H62B 107.0
C62 C63 C64 121.4(6)
C62 C63 H63A 107.0
C64 C63 H63A 107.0
C62 C63 H63B 107.0
C64 C63 H63B 107.0
H63A C63 H63B 106.7
C65 C64 C63 123.5(7)
C65 C64 H64A 106.5
C63 C64 H64A 106.5
C65 C64 H64B 106.5
C63 C64 H64B 106.5
H64A C64 H64B 106.5
C64 C65 H65A 109.5
C64 C65 H65B 109.5
H65A C65 H65B 109.5
C64 C65 H65C 109.5
H65A C65 H65C 109.5
H65B C65 H65C 109.5
C67 C66 C61 117.9(5)
C67 C66 H66A 107.8
C61 C66 H66A 107.8
C67 C66 H66B 107.8
C61 C66 H66B 107.8
H66A C66 H66B 107.2
C66 C67 C68 116.9(5)
C66 C67 H67A 108.1
C68 C67 H67A 108.1
C66 C67 H67B 108.1
C68 C67 H67B 108.1
H67A C67 H67B 107.3
C69 C68 C67 116.6(5)
C69 C68 H68A 108.2
C67 C68 H68A 108.2
C69 C68 H68B 108.2
C67 C68 H68B 108.2
H68A C68 H68B 107.3
C68 C69 H69A 109.5
C68 C69 H69B 109.5
H69A C69 H69B 109.5
C68 C69 H69C 109.5
H69A C69 H69C 109.5
H69B C69 H69C 109.5
Pd2 C70 H70A 109.5
Pd2 C70 H70B 109.5
H70A C70 H70B 109.5
Pd2 C70 H70C 109.5
H70A C70 H70C 109.5
H70B C70 H70C 109.5
C72 C71 C76 119.4(3)
C72 C71 S4 116.1(3)
C76 C71 S4 124.4(3)
C73 C72 C71 122.2(3)
C73 C72 H72 118.9
C71 C72 H72 118.9
C72 C73 C74 120.2(3)
C72 C73 H73 119.9
C74 C73 H73 119.9
C75 C74 C73 116.7(3)
C75 C74 C77 119.6(3)
C73 C74 C77 123.6(3)
C74 C75 C76 124.7(3)
C74 C75 H75 117.7
C76 C75 H75 117.7
C75 C76 C71 116.8(3)
C75 C76 P3 114.0(3)
C71 C76 P3 128.6(3)
C74 C77 C80 109.2(4)
C74 C77 C78 112.1(4)
C80 C77 C78 108.2(4)
C74 C77 C79 108.5(4)
C80 C77 C79 109.9(5)
C78 C77 C79 108.9(4)
C77 C78 H78A 109.5
C77 C78 H78B 109.5
H78A C78 H78B 109.5
C77 C78 H78C 109.5
H78A C78 H78C 109.5
H78B C78 H78C 109.5
C77 C79 H79A 109.5
C77 C79 H79B 109.5
H79A C79 H79B 109.5
C77 C79 H79C 109.5
H79A C79 H79C 109.5
H79B C79 H79C 109.5
C77 C80 H80A 109.5
C77 C80 H80B 109.5
H80A C80 H80B 109.5
C77 C80 H80C 109.5
H80A C80 H80C 109.5
H80B C80 H80C 109.5
C84 C81 H81A 109.5
C84 C81 H81B 109.5
H81A C81 H81B 109.5
C84 C81 H81C 109.5
H81A C81 H81C 109.5
H81B C81 H81C 109.5
C84 C82 H82A 109.5
C84 C82 H82B 109.5
H82A C82 H82B 109.5
C84 C82 H82C 109.5
H82A C82 H82C 109.5
H82B C82 H82C 109.5
C84 C83 H83A 109.5
C84 C83 H83B 109.5
H83A C83 H83B 109.5
C84 C83 H83C 109.5
H83A C83 H83C 109.5
H83B C83 H83C 109.5
C82 C84 C83 107.4(3)
C82 C84 C81 106.8(3)
C83 C84 C81 110.5(3)
C82 C84 P3 106.1(2)
C83 C84 P3 110.4(3)
C81 C84 P3 115.1(3)
C88 C85 H85A 109.5
C88 C85 H85B 109.5
H85A C85 H85B 109.5
C88 C85 H85C 109.5
H85A C85 H85C 109.5
H85B C85 H85C 109.5
C88 C86 H86A 109.5
C88 C86 H86B 109.5
H86A C86 H86B 109.5
C88 C86 H86C 109.5
H86A C86 H86C 109.5
H86B C86 H86C 109.5
C88 C87 H87A 109.5
C88 C87 H87B 109.5
H87A C87 H87B 109.5
C88 C87 H87C 109.5
H87A C87 H87C 109.5
H87B C87 H87C 109.5
C87 C88 C85 110.4(6)
C87 C88 C89 110.6(6)
C85 C88 C89 112.4(5)
C87 C88 C86 109.2(8)
C85 C88 C86 107.5(7)
C89 C88 C86 106.6(6)
C90 C89 C94 117.0(4)
C90 C89 C88 122.9(4)
C94 C89 C88 120.1(4)
C91 C90 C89 123.2(4)
C91 C90 H90 118.4
C89 C90 H90 118.4
C90 C91 C92 118.0(4)
C90 C91 P3 117.0(3)
C92 C91 P3 124.9(3)
C93 C92 C91 119.3(4)
C93 C92 S5 114.3(3)
C91 C92 S5 126.4(3)
C94 C93 C92 121.2(4)
C94 C93 H93 119.4
C92 C93 H93 119.4
C93 C94 C89 121.3(4)
C93 C94 H94 119.4
C89 C94 H94 119.4
Pd3 C95 H95A 109.5
Pd3 C95 H95B 109.5
H95A C95 H95B 109.5
Pd3 C95 H95C 109.5
H95A C95 H95C 109.5
H95B C95 H95C 109.5
N3 C97 C98 123.0(5)
N3 C97 H97 118.5
C98 C97 H97 118.5
C99 C98 C97 119.8(5)
C99 C98 H98 120.1
C97 C98 H98 120.1
C98 C99 C100 116.9(5)
C98 C99 C102 131.5(7)
C100 C99 C102 111.3(7)
C98 C99 C10A 112.7(7)
C100 C99 C10A 130.3(7)
C99 C100 C101 120.5(5)
C99 C100 H100 119.7
C101 C100 H100 119.7
N3 C101 C100 122.6(5)
N3 C101 H101 118.7
C100 C101 H101 118.7
C99 C102 C103 106.8(11)
C99 C102 C107 118.9(11)
C103 C102 C107 133.9(13)
C99 C102 H1XA 92.0
C103 C102 H1XA 92.0
C107 C102 H1XA 92.0
C104 C103 C102 116.2(13)
C104 C103 H1AA 108.2
C102 C103 H1AA 108.2
C104 C103 H1AB 108.2
C102 C103 H1AB 108.2
H1AA C103 H1AB 107.4
C105 C104 C103 117.2(15)
C105 C104 H1AC 108.0
C103 C104 H1AC 108.0
C105 C104 H1AD 108.0
C103 C104 H1AD 108.0
H1AC C104 H1AD 107.2
C104 C105 C106 114(2)
C104 C105 H1AE 108.7
C106 C105 H1AE 108.7
C104 C105 H1AF 108.7
C106 C105 H1AF 108.7
H1AE C105 H1AF 107.6
C105 C106 H1AG 109.5
C105 C106 H1AH 109.5
H1AG C106 H1AH 109.5
C105 C106 H1AI 109.5
H1AG C106 H1AI 109.5
H1AH C106 H1AI 109.5
C108 C107 C102 118.5(16)
C108 C107 H1AJ 107.7
C102 C107 H1AJ 107.7
C108 C107 H10K 107.7
C102 C107 H10K 107.7
H1AJ C107 H10K 107.1
C107 C108 C109 107.1(17)
C107 C108 H1AL 110.3
C109 C108 H1AL 110.3
C107 C108 H1AM 110.3
C109 C108 H1AM 110.3
H1AL C108 H1AM 108.6
C108 C109 C110 111.8(13)
C108 C109 H1AN 109.2
C110 C109 H1AN 109.2
C108 C109 H1AO 109.2
C110 C109 H1AO 109.2
H1AN C109 H1AO 107.9
C109 C110 H1BA 109.5
C109 C110 H1BB 109.5
H1BA C110 H1BB 109.5
C109 C110 H1BC 109.5
H1BA C110 H1BC 109.5
H1BB C110 H1BC 109.5
C10B C10A C99 107.9(9)
C10B C10A C10F 113.3(9)
C99 C10A C10F 100.1(7)
C10B C10A H1SP 111.6
C99 C10A H1SP 111.6
C10F C10A H1SP 111.6
C10C C10B C10A 127.3(14)
C10C C10B H1SQ 105.5
C10A C10B H1SQ 105.5
C10C C10B H1SR 105.5
C10A C10B H1SR 105.5
H1SQ C10B H1SR 106.1
C10D C10C C10B 118(2)
C10D C10C H1SS 107.8
C10B C10C H1SS 107.8
C10D C10C H1ST 107.8
C10B C10C H1ST 107.8
H1SS C10C H1ST 107.2
C10C C10D C10E 109.5(16)
C10C C10D H1SU 109.8
C10E C10D H1SU 109.8
C10C C10D H1SV 109.8
C10E C10D H1SV 109.8
H1SU C10D H1SV 108.2
C10D C10E H1SW 109.5
C10D C10E H1JR 109.5
H1SW C10E H1JR 109.5
C10D C10E H1JT 109.5
H1SW C10E H1JT 109.5
H1JR C10E H1JT 109.5
C10G C10F C10A 110.6(9)
C10G C10F H1SY 109.5
C10A C10F H1SY 109.5
C10G C10F H1GU 109.5
C10A C10F H1GU 109.5
H1SY C10F H1GU 108.1
C10F C10G C10H 109.8(11)
C10F C10G H1SI 109.7
C10H C10G H1SI 109.7
C10F C10G H1SO 109.7
C10H C10G H1SO 109.7
H1SI C10G H1SO 108.2
C10G C10H C10I 115.2(14)
C10G C10H H1GP 108.5
C10I C10H H1GP 108.5
C10G C10H H1GN 108.5
C10I C10H H1GN 108.5
H1GP C10H H1GN 107.5
C10H C10I H1SM 109.5
C10H C10I H1SK 109.5
H1SM C10I H1SK 109.5
C10H C10I H1SL 109.5
H1SM C10I H1SL 109.5
H1SK C10I H1SL 109.5
C116 C111 C112 119.6(4)
C116 C111 S3 115.0(3)
C112 C111 S3 125.1(3)
C113 C112 C111 116.7(4)
C113 C112 P2 116.7(3)
C111 C112 P2 126.6(3)
C112 C113 C114 123.8(4)
C112 C113 H113 118.1
C114 C113 H113 118.1
C115 C114 C113 117.4(4)
C115 C114 C117 123.0(5)
C113 C114 C117 119.7(5)
C114 C115 C116 120.7(4)
C114 C115 H115 119.7
C116 C115 H115 119.7
C111 C116 C115 121.6(4)
C111 C116 H116 119.2
C115 C116 H116 119.2
C120 C117 C118 123.9(7)
C120 C117 C114 114.1(5)
C118 C117 C114 112.8(5)
C120 C117 C119 95.6(7)
C118 C117 C119 101.1(7)
C114 C117 C119 104.4(6)
C117 C118 H11D 109.5
C117 C118 H11E 109.5
H11D C118 H11E 109.5
C117 C118 H11F 109.5
H11D C118 H11F 109.5
H11E C118 H11F 109.5
C117 C119 H11G 109.5
C117 C119 H11H 109.5
H11G C119 H11H 109.5
C117 C119 H11I 109.5
H11G C119 H11I 109.5
H11H C119 H11I 109.5
C117 C120 H12D 109.5
C117 C120 H12E 109.5
H12D C120 H12E 109.5
C117 C120 H12F 109.5
H12D C120 H12F 109.5
H12E C120 H12F 109.5
Cl2 C121 Cl1 110.9(3)
Cl2 C121 H12G 109.5
Cl1 C121 H12G 109.5
Cl2 C121 H12H 109.5
Cl1 C121 H12H 109.5
H12G C121 H12H 108.0
Cl4 C122 Cl3 117.2(4)
Cl4 C122 H12I 108.0
Cl3 C122 H12I 108.0
Cl4 C122 H12J 108.0
Cl3 C122 H12J 108.0
H12I C122 H12J 107.2
Cl6 C123 Cl5 118.4(10)
Cl6 C123 H12K 107.7
Cl5 C123 H12K 107.7
Cl6 C123 H12L 107.7
Cl5 C123 H12L 107.7
H12K C123 H12L 107.1

loop_
_geom_bond_atom_site_label_1
_geom_bond_atom_site_label_2
_geom_bond_distance
Pd1 C1 2.033(4)
Pd1 N1 2.104(3)
Pd1 O3 2.170(3)
Pd1 P1 2.2173(10)
Pd2 C70 2.024(4)
Pd2 N2 2.118(3)
Pd2 O8 2.172(3)
Pd2 P2 2.2247(10)
Pd3 C95 2.018(4)
Pd3 N3 2.105(3)
Pd3 O16 2.162(3)
Pd3 P3 2.2361(9)
P1 C10 1.829(4)
P1 C22 1.843(4)
P1 C15 1.892(4)
P2 C46 1.824(4)
P2 C112 1.843(4)
P2 C52 1.903(4)
P3 C91 1.831(4)
P3 C76 1.834(3)
P3 C84 1.901(4)
S1 O2 1.439(3)
S1 O1 1.458(3)
S1 O3 1.466(3)
S1 C9 1.791(4)
S2 O7 1.435(3)
S2 O6 1.455(3)
S2 O8 1.480(3)
S2 C41 1.791(4)
S3 O9 1.445(3)
S3 O11 1.448(3)
S3 O10 1.461(3)
S3 C111 1.788(4)
S4 O14 1.444(3)
S4 O13 1.447(3)
S4 O12 1.462(3)
S4 C71 1.777(4)
S5 O17 1.439(3)
S5 O15 1.457(3)
S5 O16 1.474(3)
S5 C92 1.787(4)
S6 O5 1.443(3)
S6 O18 1.443(3)
S6 O4 1.450(3)
S6 C23 1.771(4)
S6 Li1 2.943(8)
Li1 O1 1.868(7)
Li1 O10 1.888(8)
Li1 O4 1.929(9)
Li2 O5 1.916(7)
Li2 O12 1.918(7)
Li2 O9 1.922(7)
Li2 O6 1.932(7)
Li3 O13 1.866(7)
Li3 O18 1.871(7)
Li3 O15 1.900(6)
Li3 O11 1.920(7)
N1 C31 1.333(6)
N1 C27 1.338(6)
N2 C56 1.331(5)
N2 C60 1.345(5)
N3 C101 1.331(6)
N3 C97 1.336(6)
C1 H1A 0.9800
C1 H1B 0.9800
C1 H1C 0.9800
C2 C5 1.531(7)
C2 H2A 0.9800
C2 H2B 0.9800
C2 H2C 0.9800
C3 C5 1.532(6)
C3 H3A 0.9800
C3 H3B 0.9800
C3 H3C 0.9800
C4 C5 1.522(6)
C4 H4A 0.9800
C4 H4B 0.9800
C4 H4C 0.9800
C5 C6 1.535(6)
C6 C11 1.387(5)
C6 C7 1.396(6)
C7 C8 1.387(6)
C7 H7 0.9500
C8 C9 1.394(5)
C8 H8 0.9500
C9 C10 1.404(5)
C10 C11 1.379(5)
C11 H11 0.9500
C12 C15 1.555(6)
C12 H12A 0.9800
C12 H12B 0.9800
C12 H12C 0.9800
C13 C15 1.523(6)
C13 H13A 0.9800
C13 H13B 0.9800
C13 H13C 0.9800
C14 C15 1.538(6)
C14 H14A 0.9800
C14 H14B 0.9800
C14 H14C 0.9800
C16 C19 1.536(11)
C16 H16A 0.9800
C16 H16B 0.9800
C16 H16C 0.9800
C17 C19 1.540(12)
C17 H17A 0.9800
C17 H17B 0.9800
C17 H17C 0.9800
C18 C19 1.489(8)
C18 H18A 0.9800
C18 H18B 0.9800
C18 H18C 0.9800
C19 C20 1.534(6)
C20 C25 1.377(6)
C20 C21 1.387(5)
C21 C22 1.397(5)
C21 H21 0.9500
C22 C23 1.401(5)
C23 C24 1.385(5)
C24 C25 1.367(6)
C24 H24 0.9500
C25 H25 0.9500
C27 C28 1.375(7)
C27 H27 0.9500
C28 C29 1.368(8)
C28 H28 0.9500
C29 C30 1.377(8)
C29 C32 1.513(12)
C29 C32X 1.572(14)
C30 C31 1.385(7)
C30 H30 0.9500
C31 H31 0.9500
C32 C33 1.541(13)
C32 C37 1.566(13)
C32 H32 1.0000
C33 C34 1.602(15)
C33 H33A 0.9900
C33 H33B 0.9900
C34 C35 1.577(15)
C34 H34A 0.9900
C34 H34B 0.9900
C35 C36 1.462(19)
C35 H35A 0.9900
C35 H35B 0.9900
C36 H36A 0.9800
C36 H36B 0.9800
C36 H36C 0.9800
C37 C38 1.601(18)
C37 H37A 0.9900
C37 H37B 0.9900
C38 C39 1.75(2)
C38 H38A 0.9900
C38 H38B 0.9900
C39 C40 1.53(2)
C39 H39A 0.9900
C39 H39B 0.9900
C40 H40A 0.9800
C40 H40B 0.9800
C40 H40C 0.9800
C32X C37X 1.450(13)
C32X C33X 1.527(13)
C32X H32X 1.0000
C33X C34X 1.586(12)
C33X H33C 0.9900
C33X H33D 0.9900
C34X C35X 1.585(15)
C34X H34C 0.9900
C34X H34D 0.9900
C35X C36X 1.455(18)
C35X H35C 0.9900
C35X H35D 0.9900
C36X H36D 0.9800
C36X H36E 0.9800
C36X H36F 0.9800
C37X C38X 1.564(13)
C37X H37C 0.9900
C37X H37D 0.9900
C38X C39X 1.771(18)
C38X H38C 0.9900
C38X H38D 0.9900
C39X C40X 1.514(19)
C39X H39C 0.9900
C39X H39D 0.9900
C40X H40D 0.9800
C40X H40E 0.9800
C40X H40F 0.9800
C41 C42 1.383(5)
C41 C46 1.408(6)
C42 C43 1.393(6)
C42 H42 0.9500
C43 C44 1.376(7)
C43 H43 0.9500
C44 C45 1.392(6)
C44 C47 1.536(6)
C45 C46 1.397(5)
C45 H45 0.9500
C47 C49 1.483(8)
C47 C50 1.517(8)
C47 C48 1.520(8)
C48 H48A 0.9800
C48 H48B 0.9800
C48 H48C 0.9800
C49 H49A 0.9800
C49 H49B 0.9800
C49 H49C 0.9800
C50 H50A 0.9800
C50 H50B 0.9800
C50 H50C 0.9800
C51 C52 1.541(7)
C51 H51A 0.9800
C51 H51B 0.9800
C51 H51C 0.9800
C52 C53 1.528(6)
C52 C54 1.536(6)
C53 H53A 0.9800
C53 H53B 0.9800
C53 H53C 0.9800
C54 H54A 0.9800
C54 H54B 0.9800
C54 H54C 0.9800
C56 C57 1.381(6)
C56 H56 0.9500
C57 C58 1.376(6)
C57 H57 0.9500
C58 C59 1.389(6)
C58 C61 1.521(6)
C59 C60 1.384(6)
C59 H59 0.9500
C60 H60 0.9500
C61 C62 1.498(7)
C61 C66 1.507(7)
C61 H61 1.0000
C62 C63 1.452(8)
C62 H62A 0.9900
C62 H62B 0.9900
C63 C64 1.467(8)
C63 H63A 0.9900
C63 H63B 0.9900
C64 C65 1.434(10)
C64 H64A 0.9900
C64 H64B 0.9900
C65 H65A 0.9800
C65 H65B 0.9800
C65 H65C 0.9800
C66 C67 1.484(7)
C66 H66A 0.9900
C66 H66B 0.9900
C67 C68 1.492(7)
C67 H67A 0.9900
C67 H67B 0.9900
C68 C69 1.476(8)
C68 H68A 0.9900
C68 H68B 0.9900
C69 H69A 0.9800
C69 H69B 0.9800
C69 H69C 0.9800
C70 H70A 0.9800
C70 H70B 0.9800
C70 H70C 0.9800
C71 C72 1.388(5)
C71 C76 1.405(5)
C72 C73 1.375(6)
C72 H72 0.9500
C73 C74 1.395(5)
C73 H73 0.9500
C74 C75 1.390(5)
C74 C77 1.524(6)
C75 C76 1.390(5)
C75 H75 0.9500
C77 C80 1.529(8)
C77 C78 1.532(6)
C77 C79 1.532(7)
C78 H78A 0.9800
C78 H78B 0.9800
C78 H78C 0.9800
C79 H79A 0.9800
C79 H79B 0.9800
C79 H79C 0.9800
C80 H80A 0.9800
C80 H80B 0.9800
C80 H80C 0.9800
C81 C84 1.542(5)
C81 H81A 0.9800
C81 H81B 0.9800
C81 H81C 0.9800
C82 C84 1.538(5)
C82 H82A 0.9800
C82 H82B 0.9800
C82 H82C 0.9800
C83 C84 1.540(6)
C83 H83A 0.9800
C83 H83B 0.9800
C83 H83C 0.9800
C85 C88 1.510(9)
C85 H85A 0.9800
C85 H85B 0.9800
C85 H85C 0.9800
C86 C88 1.568(12)
C86 H86A 0.9800
C86 H86B 0.9800
C86 H86C 0.9800
C87 C88 1.493(11)
C87 H87A 0.9800
C87 H87B 0.9800
C87 H87C 0.9800
C88 C89 1.527(7)
C89 C90 1.388(6)
C89 C94 1.391(7)
C90 C91 1.386(5)
C90 H90 0.9500
C91 C92 1.404(5)
C92 C93 1.385(6)
C93 C94 1.367(7)
C93 H93 0.9500
C94 H94 0.9500
C95 H95A 0.9800
C95 H95B 0.9800
C95 H95C 0.9800
C97 C98 1.387(6)
C97 H97 0.9500
C98 C99 1.371(8)
C98 H98 0.9500
C99 C100 1.379(9)
C99 C102 1.541(12)
C99 C10A 1.560(11)
C100 C101 1.379(7)
C100 H100 0.9500
C101 H101 0.9500
C102 C103 1.557(18)
C102 C107 1.568(17)
C102 H1XA 1.0000
C103 C104 1.55(2)
C103 H1AA 0.9900
C103 H1AB 0.9900
C104 C105 1.35(2)
C104 H1AC 0.9900
C104 H1AD 0.9900
C105 C106 1.39(2)
C105 H1AE 0.9900
C105 H1AF 0.9900
C106 H1AG 0.9800
C106 H1AH 0.9800
C106 H1AI 0.9800
C107 C108 1.45(2)
C107 H1AJ 0.9900
C107 H10K 0.9900
C108 C109 1.46(2)
C108 H1AL 0.9900
C108 H1AM 0.9900
C109 C110 1.654(19)
C109 H1AN 0.9900
C109 H1AO 0.9900
C110 H1BA 0.9800
C110 H1BB 0.9800
C110 H1BC 0.9800
C10A C10B 1.537(16)
C10A C10F 1.714(14)
C10A H1SP 1.0000
C10B C10C 1.52(2)
C10B H1SQ 0.9900
C10B H1SR 0.9900
C10C C10D 1.36(2)
C10C H1SS 0.9900
C10C H1ST 0.9900
C10D C10E 1.454(19)
C10D H1SU 0.9900
C10D H1SV 0.9900
C10E H1SW 0.9800
C10E H1JR 0.9800
C10E H1JT 0.9800
C10F C10G 1.431(15)
C10F H1SY 0.9900
C10F H1GU 0.9900
C10G C10H 1.567(19)
C10G H1SI 0.9900
C10G H1SO 0.9900
C10H C10I 1.62(2)
C10H H1GP 0.9900
C10H H1GN 0.9900
C10I H1SM 0.9800
C10I H1SK 0.9800
C10I H1SL 0.9800
C111 C116 1.380(5)
C111 C112 1.409(5)
C112 C113 1.393(6)
C113 C114 1.396(6)
C113 H113 0.9500
C114 C115 1.372(6)
C114 C117 1.530(7)
C115 C116 1.383(6)
C115 H115 0.9500
C116 H116 0.9500
C117 C120 1.411(9)
C117 C118 1.437(9)
C117 C119 1.689(13)
C118 H11D 0.9800
C118 H11E 0.9800
C118 H11F 0.9800
C119 H11G 0.9800
C119 H11H 0.9800
C119 H11I 0.9800
C120 H12D 0.9800
C120 H12E 0.9800
C120 H12F 0.9800
C121 Cl2 1.752(6)
C121 Cl1 1.761(6)
C121 H12G 0.9900
C121 H12H 0.9900
C122 Cl4 1.679(8)
C122 Cl3 1.739(7)
C122 H12I 0.9900
C122 H12J 0.9900
C123 Cl6 1.634(18)
C123 Cl5 1.765(17)
C123 H12K 0.9900
C123 H12L 0.9900

loop_
_geom_torsion_atom_site_label_1
_geom_torsion_atom_site_label_2
_geom_torsion_atom_site_label_3
_geom_torsion_atom_site_label_4
_geom_torsion
O2 S1 O1 Li1 -139.7(6)
O3 S1 O1 Li1 94.3(6)
C9 S1 O1 Li1 -23.4(6)
O10 Li1 O1 S1 154.3(7)
O4 Li1 O1 S1 -34.5(8)
S6 Li1 O1 S1 -24.9(10)
O2 S1 O3 Pd1 179.42(18)
O1 S1 O3 Pd1 -53.6(2)
C9 S1 O3 Pd1 63.0(2)
O5 S6 O4 Li1 -49.9(5)
O18 S6 O4 Li1 79.5(5)
C23 S6 O4 Li1 -166.4(4)
O18 S6 O5 Li2 -26.7(5)
O4 S6 O5 Li2 101.6(5)
C23 S6 O5 Li2 -140.4(4)
Li1 S6 O5 Li2 76.0(5)
O7 S2 O6 Li2 -151.3(4)
O8 S2 O6 Li2 81.9(4)
C41 S2 O6 Li2 -34.7(5)
O7 S2 O8 Pd2 -172.99(16)
O6 S2 O8 Pd2 -44.8(2)
C41 S2 O8 Pd2 71.43(19)
O11 S3 O9 Li2 63.6(4)
O10 S3 O9 Li2 -65.8(4)
C111 S3 O9 Li2 176.0(4)
O9 S3 O10 Li1 59.3(6)
O11 S3 O10 Li1 -71.3(6)
C111 S3 O10 Li1 174.9(6)
O1 Li1 O10 S3 -170.6(7)
O4 Li1 O10 S3 19.8(11)
S6 Li1 O10 S3 8.8(8)
O9 S3 O11 Li3 -36.5(4)
O10 S3 O11 Li3 93.5(3)
C111 S3 O11 Li3 -149.6(3)
O14 S4 O12 Li2 112.6(4)
O13 S4 O12 Li2 -18.1(4)
C71 S4 O12 Li2 -129.8(3)
O14 S4 O13 Li3 -87.8(6)
O12 S4 O13 Li3 42.3(7)
C71 S4 O13 Li3 155.3(6)
O18 Li3 O13 S4 26.2(8)
O15 Li3 O13 S4 141.0(5)
O11 Li3 O13 S4 -90.3(6)
O17 S5 O15 Li3 -149.5(4)
O16 S5 O15 Li3 83.9(4)
C92 S5 O15 Li3 -32.7(4)
O13 Li3 O15 S5 2.4(6)
O18 Li3 O15 S5 119.7(3)
O11 Li3 O15 S5 -125.0(4)
O17 S5 O16 Pd3 -170.61(15)
O15 S5 O16 Pd3 -42.63(19)
C92 S5 O16 Pd3 73.56(19)
O5 S6 O18 Li3 23.2(5)
O4 S6 O18 Li3 -105.5(4)
C23 S6 O18 Li3 137.9(4)
Li1 S6 O18 Li3 -70.9(5)
O13 Li3 O18 S6 -64.5(5)
O15 Li3 O18 S6 175.8(3)
O11 Li3 O18 S6 55.4(5)
C4 C5 C6 C11 -58.7(5)
C2 C5 C6 C11 61.4(5)
C3 C5 C6 C11 -178.7(4)
C4 C5 C6 C7 120.7(5)
C2 C5 C6 C7 -119.2(5)
C3 C5 C6 C7 0.8(6)
C11 C6 C7 C8 2.7(6)
C5 C6 C7 C8 -176.7(4)
C6 C7 C8 C9 -0.7(6)
C7 C8 C9 C10 -2.2(6)
C7 C8 C9 S1 172.8(3)
O2 S1 C9 C8 32.7(3)
O1 S1 C9 C8 -87.9(3)
O3 S1 C9 C8 152.2(3)
O2 S1 C9 C10 -152.8(3)
O1 S1 C9 C10 86.6(3)
O3 S1 C9 C10 -33.3(4)
C8 C9 C10 C11 2.9(5)
S1 C9 C10 C11 -171.5(3)
C8 C9 C10 P1 -170.1(3)
S1 C9 C10 P1 15.6(5)
C22 P1 C10 C11 37.2(3)
C15 P1 C10 C11 -75.6(3)
Pd1 P1 C10 C11 166.2(2)
C22 P1 C10 C9 -149.7(3)
C15 P1 C10 C9 97.6(3)
Pd1 P1 C10 C9 -20.7(4)
C9 C10 C11 C6 -0.8(6)
P1 C10 C11 C6 172.9(3)
C7 C6 C11 C10 -2.0(6)
C5 C6 C11 C10 177.5(4)
C10 P1 C15 C13 59.3(4)
C22 P1 C15 C13 -49.0(4)
Pd1 P1 C15 C13 -179.0(3)
C10 P1 C15 C14 -172.1(3)
C22 P1 C15 C14 79.7(3)
Pd1 P1 C15 C14 -50.4(3)
C10 P1 C15 C12 -57.7(3)
C22 P1 C15 C12 -166.0(3)
Pd1 P1 C15 C12 64.0(3)
C18 C19 C20 C25 4.5(10)
C16 C19 C20 C25 -117.2(7)
C17 C19 C20 C25 125.4(6)
C18 C19 C20 C21 -177.1(7)
C16 C19 C20 C21 61.1(8)
C17 C19 C20 C21 -56.2(8)
C25 C20 C21 C22 1.6(7)
C19 C20 C21 C22 -176.8(5)
C20 C21 C22 C23 -3.5(6)
C20 C21 C22 P1 178.8(4)
C10 P1 C22 C21 -124.1(3)
C15 P1 C22 C21 -17.7(4)
Pd1 P1 C22 C21 108.4(3)
C10 P1 C22 C23 58.4(3)
C15 P1 C22 C23 164.8(3)
Pd1 P1 C22 C23 -69.1(3)
C21 C22 C23 C24 3.2(5)
P1 C22 C23 C24 -179.3(3)
C21 C22 C23 S6 -175.8(3)
P1 C22 C23 S6 1.8(5)
O5 S6 C23 C24 71.6(3)
O18 S6 C23 C24 -48.7(3)
O4 S6 C23 C24 -167.6(3)
Li1 S6 C23 C24 -179.8(4)
O5 S6 C23 C22 -109.4(3)
O18 S6 C23 C22 130.4(3)
O4 S6 C23 C22 11.4(4)
Li1 S6 C23 C22 -0.8(6)
C22 C23 C24 C25 -1.0(6)
S6 C23 C24 C25 178.1(4)
C23 C24 C25 C20 -1.0(8)
C21 C20 C25 C24 0.7(8)
C19 C20 C25 C24 179.1(6)
C31 N1 C27 C28 -1.0(7)
Pd1 N1 C27 C28 -178.9(4)
N1 C27 C28 C29 -0.3(8)
C27 C28 C29 C30 1.2(8)
C27 C28 C29 C32 179.1(6)
C27 C28 C29 C32X -175.4(7)
C28 C29 C30 C31 -0.9(8)
C32 C29 C30 C31 -178.5(7)
C32X C29 C30 C31 176.4(6)
C27 N1 C31 C30 1.3(7)
Pd1 N1 C31 C30 179.3(4)
C29 C30 C31 N1 -0.3(9)
C28 C29 C32 C33 -114.4(9)
C30 C29 C32 C33 63.2(12)
C28 C29 C32 C37 126.2(9)
C30 C29 C32 C37 -56.2(11)
C29 C32 C33 C34 79.7(13)
C37 C32 C33 C34 -165.0(12)
C32 C33 C34 C35 175.2(11)
C33 C34 C35 C36 -70(2)
C29 C32 C37 C38 -70.3(15)
C33 C32 C37 C38 170.5(15)
C32 C37 C38 C39 -164.9(15)
C37 C38 C39 C40 86(3)
C28 C29 C32X C37X 63.3(13)
C30 C29 C32X C37X -113.5(10)
C28 C29 C32X C33X -59.2(11)
C30 C29 C32X C33X 124.0(8)
C37X C32X C33X C34X 172.3(11)
C29 C32X C33X C34X -65.7(13)
C32X C33X C34X C35X 168.5(12)
C33X C34X C35X C36X 55(2)
C33X C32X C37X C38X -174.3(10)
C29 C32X C37X C38X 66.6(14)
C32X C37X C38X C39X -150.9(13)
C37X C38X C39X C40X -63.1(16)
O7 S2 C41 C42 30.8(3)
O6 S2 C41 C42 -91.0(3)
O8 S2 C41 C42 149.8(3)
O7 S2 C41 C46 -151.6(3)
O6 S2 C41 C46 86.7(3)
O8 S2 C41 C46 -32.5(4)
C46 C41 C42 C43 0.4(6)
S2 C41 C42 C43 178.2(3)
C41 C42 C43 C44 0.0(6)
C42 C43 C44 C45 0.0(6)
C42 C43 C44 C47 179.7(4)
C43 C44 C45 C46 -0.5(6)
C47 C44 C45 C46 179.8(4)
C44 C45 C46 C41 0.9(6)
C44 C45 C46 P2 177.8(3)
C42 C41 C46 C45 -0.8(5)
S2 C41 C46 C45 -178.4(3)
C42 C41 C46 P2 -177.4(3)
S2 C41 C46 P2 5.0(5)
C112 P2 C46 C45 39.0(3)
C52 P2 C46 C45 -73.0(3)
Pd2 P2 C46 C45 169.8(2)
C112 P2 C46 C41 -144.4(3)
C52 P2 C46 C41 103.7(3)
Pd2 P2 C46 C41 -13.6(4)
C43 C44 C47 C49 -126.9(6)
C45 C44 C47 C49 52.7(6)
C43 C44 C47 C50 110.3(6)
C45 C44 C47 C50 -70.1(6)
C43 C44 C47 C48 -6.0(6)
C45 C44 C47 C48 173.7(5)
C60 N2 C56 C57 1.8(6)
Pd2 N2 C56 C57 -178.4(3)
N2 C56 C57 C58 -0.1(6)
C56 C57 C58 C59 -1.9(6)
C56 C57 C58 C61 176.8(4)
C57 C58 C59 C60 2.1(6)
C61 C58 C59 C60 -176.6(4)
C56 N2 C60 C59 -1.5(6)
Pd2 N2 C60 C59 178.7(3)
C58 C59 C60 N2 -0.4(6)
C57 C58 C61 C62 118.1(5)
C59 C58 C61 C62 -63.3(6)
C57 C58 C61 C66 -110.8(5)
C59 C58 C61 C66 67.8(6)
C66 C61 C62 C63 171.7(6)
C58 C61 C62 C63 -59.4(7)
C61 C62 C63 C64 -179.0(6)
C62 C63 C64 C65 -176.0(8)
C62 C61 C66 C67 -166.3(5)
C58 C61 C66 C67 64.0(7)
C61 C66 C67 C68 -172.3(5)
C66 C67 C68 C69 178.3(5)
O14 S4 C71 C72 97.1(3)
O13 S4 C71 C72 -142.1(3)
O12 S4 C71 C72 -23.3(3)
O14 S4 C71 C76 -87.0(3)
O13 S4 C71 C76 33.7(4)
O12 S4 C71 C76 152.5(3)
C76 C71 C72 C73 -2.8(6)
S4 C71 C72 C73 173.2(3)
C71 C72 C73 C74 -0.3(6)
C72 C73 C74 C75 2.4(6)
C72 C73 C74 C77 -176.9(4)
C73 C74 C75 C76 -1.7(6)
C77 C74 C75 C76 177.7(4)
C74 C75 C76 C71 -1.3(6)
C74 C75 C76 P3 -172.7(3)
C72 C71 C76 C75 3.4(5)
S4 C71 C76 C75 -172.3(3)
C72 C71 C76 P3 173.4(3)
S4 C71 C76 P3 -2.3(5)
C91 P3 C76 C75 -145.3(3)
C84 P3 C76 C75 -36.9(3)
Pd3 P3 C76 C75 86.6(3)
C91 P3 C76 C71 44.5(4)
C84 P3 C76 C71 152.9(3)
Pd3 P3 C76 C71 -83.7(3)
C75 C74 C77 C80 -58.1(5)
C73 C74 C77 C80 121.2(5)
C75 C74 C77 C78 -178.0(4)
C73 C74 C77 C78 1.4(6)
C75 C74 C77 C79 61.6(5)
C73 C74 C77 C79 -119.0(5)
C87 C88 C89 C90 -131.0(7)
C85 C88 C89 C90 -7.0(9)
C86 C88 C89 C90 110.5(7)
C87 C88 C89 C94 49.5(9)
C85 C88 C89 C94 173.4(6)
C86 C88 C89 C94 -69.1(8)
C94 C89 C90 C91 2.1(7)
C88 C89 C90 C91 -177.4(5)
C89 C90 C91 C92 -1.6(6)
C89 C90 C91 P3 173.9(3)
C76 P3 C91 C90 41.2(3)
C84 P3 C91 C90 -71.8(3)
Pd3 P3 C91 C90 170.8(2)
C76 P3 C91 C92 -143.7(3)
C84 P3 C91 C92 103.3(3)
Pd3 P3 C91 C92 -14.1(3)
C90 C91 C92 C93 -0.1(5)
P3 C91 C92 C93 -175.2(3)
C90 C91 C92 S5 -178.9(3)
P3 C91 C92 S5 6.0(5)
O17 S5 C92 C93 26.9(4)
O15 S5 C92 C93 -94.8(3)
O16 S5 C92 C93 145.9(3)
O17 S5 C92 C91 -154.2(3)
O15 S5 C92 C91 84.2(4)
O16 S5 C92 C91 -35.2(4)
C91 C92 C93 C94 1.1(7)
S5 C92 C93 C94 -179.9(4)
C92 C93 C94 C89 -0.5(8)
C90 C89 C94 C93 -1.1(8)
C88 C89 C94 C93 178.5(5)
C101 N3 C97 C98 -1.0(7)
Pd3 N3 C97 C98 174.1(3)
N3 C97 C98 C99 0.4(7)
C97 C98 C99 C100 0.0(8)
C97 C98 C99 C102 173.1(7)
C97 C98 C99 C10A -177.7(5)
C98 C99 C100 C101 0.1(9)
C102 C99 C100 C101 -174.3(7)
C10A C99 C100 C101 177.4(7)
C97 N3 C101 C100 1.2(7)
Pd3 N3 C101 C100 -173.8(4)
C99 C100 C101 N3 -0.8(9)
C98 C99 C102 C103 -26.4(14)
C100 C99 C102 C103 147.0(10)
C98 C99 C102 C107 147.5(11)
C100 C99 C102 C107 -39.1(14)
C99 C102 C103 C104 -68.0(18)
C107 C102 C103 C104 119.4(19)
C102 C103 C104 C105 -159.2(19)
C103 C104 C105 C106 -178(2)
C99 C102 C107 C108 -51(3)
C103 C102 C107 C108 121(2)
C102 C107 C108 C109 -27(3)
C107 C108 C109 C110 -148.1(19)
C98 C99 C10A C10B 124.7(9)
C100 C99 C10A C10B -52.7(12)
C98 C99 C10A C10F -116.6(7)
C100 C99 C10A C10F 66.0(9)
C99 C10A C10B C10C -86(2)
C10F C10A C10B C10C 164(2)
C10A C10B C10C C10D -11(4)
C10B C10C C10D C10E 164(2)
C10B C10A C10F C10G -167.3(11)
C99 C10A C10F C10G 78.0(11)
C10A C10F C10G C10H 63.3(14)
C10F C10G C10H C10I -177.3(15)
O9 S3 C111 C116 -148.6(3)
O11 S3 C111 C116 -28.7(3)
O10 S3 C111 C116 90.3(3)
O9 S3 C111 C112 24.5(4)
O11 S3 C111 C112 144.3(3)
O10 S3 C111 C112 -96.6(4)
C116 C111 C112 C113 5.8(6)
S3 C111 C112 C113 -167.0(3)
C116 C111 C112 P2 -177.2(3)
S3 C111 C112 P2 10.0(5)
C46 P2 C112 C113 -138.6(3)
C52 P2 C112 C113 -31.4(4)
Pd2 P2 C112 C113 93.8(3)
C46 P2 C112 C111 44.4(4)
C52 P2 C112 C111 151.6(3)
Pd2 P2 C112 C111 -83.2(4)
C111 C112 C113 C114 -3.0(7)
P2 C112 C113 C114 179.8(4)
C112 C113 C114 C115 -1.9(8)
C112 C113 C114 C117 179.0(6)
C113 C114 C115 C116 3.8(7)
C117 C114 C115 C116 -177.0(6)
C112 C111 C116 C115 -4.1(6)
S3 C111 C116 C115 169.4(3)
C114 C115 C116 C111 -1.0(7)
C115 C114 C117 C120 -9.0(11)
C113 C114 C117 C120 170.2(8)
C115 C114 C117 C118 139.2(7)
C113 C114 C117 C118 -41.7(10)
C115 C114 C117 C119 -112.0(7)
C113 C114 C117 C119 67.2(7)
